data_7714664
loop_
_publ_author_name
'Dietz, Maximilian'
'Arrowsmith, Merle'
'Braunschweig, Holger'

_publ_section_title
;
 CAAC-stabilised 9,10-diboraanthracene: an electronically and structurally
 flexible platform for small-molecule activation and metal complexation.
;
_journal_issue 2
_journal_name_full 'Dalton transactions (Cambridge, England : 2003)'
_journal_page_first 449
_journal_page_last 453
_journal_paper_doi 10.1039/d3dt03787h
_journal_volume 53
_journal_year 2024
_chemical_formula_moiety 'C55 H70 B2 Mo N2 O3, C4 H8 O'
_chemical_formula_sum 'C59 H78 B2 Mo N2 O4'
_chemical_formula_weight 996.79
_chemical_properties_physical Air-sensitive,Moisture-sensitive
_space_group_crystal_system monoclinic
_space_group_IT_number 7
_space_group_name_Hall 'P -2yc'
_space_group_name_H-M_alt 'P 1 c 1'
_atom_sites_solution_hydrogens geom
_atom_sites_solution_primary direct
_atom_sites_solution_secondary difmap
_audit_creation_date 2023-11-03
_audit_creation_method 'CIF-fill 1.4o (K.Radacki, 2005-23)'
_audit_update_record
;
2023-11-09 deposited with the CCDC.	2023-12-05 downloaded from the CCDC.
;
_cell_angle_alpha 90
_cell_angle_beta 93.027(2)
_cell_angle_gamma 90
_cell_formula_units_Z 4
_cell_length_a 19.1301(8)
_cell_length_b 10.9095(4)
_cell_length_c 24.8499(11)
_cell_measurement_reflns_used 9181
_cell_measurement_temperature 100(2)
_cell_measurement_theta_max 27.12
_cell_measurement_theta_min 2.32
_cell_volume 5178.9(4)
_computing_cell_refinement 'Saint+ ver. 8.40B (Bruker AXS)'
_computing_data_collection 'BIS 6.2.14 / APEX4 ver. 2021.10 (Bruker AXS)'
_computing_data_reduction 'Saint+ ver. 8.40B (Bruker AXS)'
_computing_molecular_graphics 'ShelXLe (Huebschle et all, 2011)'
_computing_publication_material 'SHELXL-2019/1 (Sheldrick, 2019)'
_computing_structure_refinement 'SHELXL-2019/1 (Sheldrick, 2019)'
_computing_structure_solution 'SHELXS 2013/1 (Sheldrick, 2008)'
_diffrn_ambient_environment N~2~
_diffrn_ambient_temperature 100(2)
_diffrn_detector CPA
_diffrn_detector_area_resol_mean 7.5
_diffrn_detector_type 'Photon II'
_diffrn_measured_fraction_theta_full 0.997
_diffrn_measured_fraction_theta_max 0.994
_diffrn_measurement_device 'four-circle diffractometer'
_diffrn_measurement_device_type 'Bruker D8-Quest'
_diffrn_measurement_method '\f and \w scans'
_diffrn_orient_matrix_type
;
 Sparks R.A., Computational Crystallography p1-18 (Clarendon Press, 1982)
;
_diffrn_orient_matrix_UB_11 -0,0393755
_diffrn_orient_matrix_UB_12 0,0571053
_diffrn_orient_matrix_UB_13 0,0070366
_diffrn_orient_matrix_UB_21 0,0196012
_diffrn_orient_matrix_UB_22 0,0616131
_diffrn_orient_matrix_UB_23 -0,0249068
_diffrn_orient_matrix_UB_31 -0,0283822
_diffrn_orient_matrix_UB_32 -0,0366731
_diffrn_orient_matrix_UB_33 -0,0308879
_diffrn_radiation_monochromator 'multi-layer mirror'
_diffrn_radiation_probe x-ray
_diffrn_radiation_type MoK\a
_diffrn_radiation_wavelength 0.71073
_diffrn_radiation_xray_symbol K-L~2,3~
_diffrn_reflns_av_unetI/netI 0.0460
_diffrn_reflns_Laue_measured_fraction_full 0.997
_diffrn_reflns_Laue_measured_fraction_max 0.994
_diffrn_reflns_limit_h_max 24
_diffrn_reflns_limit_h_min -24
_diffrn_reflns_limit_k_max 13
_diffrn_reflns_limit_k_min 0
_diffrn_reflns_limit_l_max 31
_diffrn_reflns_limit_l_min 0
_diffrn_reflns_number 13327
_diffrn_reflns_point_group_measured_fraction_full 0.499
_diffrn_reflns_point_group_measured_fraction_max 0.497
_diffrn_reflns_theta_full 26.000
_diffrn_reflns_theta_max 27.132
_diffrn_reflns_theta_min 1.066
_diffrn_source 'micro-focus sealed X-ray tube'
_diffrn_source_type 'Incoatec ImS 2.0'
_diffrn_standards_number 0
_exptl_absorpt_coefficient_mu 0.302
_exptl_absorpt_correction_T_max 0.745490
_exptl_absorpt_correction_T_min .591966
_exptl_absorpt_correction_type multi-scan
_exptl_absorpt_process_details 'TWINABS 2012/1 (Bruker AXS)'
_exptl_crystal_colour black
_exptl_crystal_density_diffrn 1.278
_exptl_crystal_description block
_exptl_crystal_F_000 2120
_exptl_crystal_preparation
;
 For data collection the crystal was immersed in a film of perfluoropolyether 
 oil, mounted on a polyimide loop and transferred to stream of cold nitrogen 
 (Oxford Cryostream 800).
;
_exptl_crystal_recrystallization_method 'Re-crystallisation from solvent: tetrahydrofurane'
_exptl_crystal_size_max 0.350
_exptl_crystal_size_mid 0.130
_exptl_crystal_size_min 0.090
_refine_diff_density_max 0.782
_refine_diff_density_min -0.855
_refine_diff_density_rms 0.118
_refine_ls_abs_structure_details
;
 No quotients, so Flack parameter determined by classical intensity fit
;
_refine_ls_abs_structure_Flack 0.05(4)
_refine_ls_extinction_method none
_refine_ls_goodness_of_fit_ref 1.115
_refine_ls_hydrogen_treatment constr
_refine_ls_matrix_type full
_refine_ls_number_parameters 1258
_refine_ls_number_reflns 13327
_refine_ls_number_restraints 98
_refine_ls_restrained_S_all 1.112
_refine_ls_R_factor_all 0.0804
_refine_ls_R_factor_gt 0.0572
_refine_ls_shift/su_max 0.026
_refine_ls_shift/su_mean 0.001
_refine_ls_structure_factor_coef Fsqd
_refine_ls_weighting_details
;
 w=1/[\s^2^(Fo^2^)+(0.0038P)^2^+27.6458P] where P=(Fo^2^+2Fc^2^)/3
;
_refine_ls_weighting_scheme calc
_refine_ls_wR_factor_gt 0.1242
_refine_ls_wR_factor_ref 0.1433
_reflns_Friedel_coverage 0.000
_reflns_Friedel_fraction_full 0.000
_reflns_Friedel_fraction_max 0.000
_reflns_number_gt 11687
_reflns_number_total 13327
_reflns_threshold_expression 'I > 2\s(I)'
_twin_dimensionality triperiodic
_twin_formation_mechanism gt
_twin_morphology polysynthetic
_cod_data_source_file d3dt03787h2.cif
_cod_data_source_block twin5_(DBA)Mo(CO)3
_cod_depositor_comments 'Adding full bibliography for 7714662--7714667.cif.'
_cod_original_sg_symbol_H-M 'P c'
_cod_database_code 7714664
_shelx_shelxl_version_number 2019/1
_shelx_space_group_comment
;
 The symmetry employed for this shelxl refinement is uniquely defined by the 
 following loop, which should always be used as a source of symmetry 
 information in preference to the above space-group names. They are only 
 intended as comments.
;
_exptl_absorpt_special_details
;
 Incident beam scaling, empirical absorption correction using spherical 
 harmonics, and outlier rejection was employed as implemented in TWINABS. 
 Additional spherical absorption correction with mu*r value set to 0.2 was 
 applied.
;

loop_
_space_group_symop_operation_xyz
'x, y, z'
'x, -y, z+1/2'

loop_
_atom_site_label
_atom_site_type_symbol
_atom_site_fract_x
_atom_site_fract_y
_atom_site_fract_z
_atom_site_U_iso_or_equiv
_atom_site_adp_type
_atom_site_occupancy
_atom_site_site_symmetry_order
_atom_site_calc_flag
_atom_site_refinement_flags_posn
_atom_site_refinement_flags_adp
_atom_site_refinement_flags_occupancy
_atom_site_disorder_assembly
_atom_site_disorder_group
B1_1 B 0.1729(6) 0.4420(12) 0.4307(5) 0.0186(14) Uani 1 1 d . U . A 1
C2_1 C 0.2388(5) 0.3579(10) 0.4251(4) 0.0157(14) Uani 1 1 d . U . A 1
C3_1 C 0.2330(5) 0.2267(10) 0.4226(4) 0.018(2) Uani 1 1 d . . . A 1
H3_1 H 0.187785 0.190976 0.423085 0.021 Uiso 1 1 calc R U . A 1
C4_1 C 0.2893(5) 0.1510(10) 0.4197(4) 0.021(2) Uani 1 1 d . . . A 1
H4_1 H 0.282985 0.064707 0.418218 0.025 Uiso 1 1 calc R U . A 1
C5_1 C 0.3569(6) 0.2016(10) 0.4188(4) 0.021(2) Uani 1 1 d . . . A 1
H5_1 H 0.396222 0.149229 0.415823 0.025 Uiso 1 1 calc R U . A 1
C6_1 C 0.3665(5) 0.3257(10) 0.4223(4) 0.019(2) Uani 1 1 d . . . A 1
H6_1 H 0.412800 0.357341 0.422629 0.023 Uiso 1 1 calc R U . A 1
C7_1 C 0.3091(5) 0.4101(10) 0.4253(4) 0.0155(14) Uani 1 1 d . U . A 1
B8_1 B 0.3194(5) 0.5481(11) 0.4302(4) 0.0151(14) Uani 1 1 d . U . A 1
C9_1 C 0.2564(5) 0.6279(10) 0.4426(4) 0.0168(14) Uani 1 1 d . U . A 1
C10_1 C 0.2653(5) 0.7556(10) 0.4579(4) 0.017(2) Uani 1 1 d . . . A 1
H10_1 H 0.311039 0.789724 0.459352 0.021 Uiso 1 1 calc R U . A 1
C11_1 C 0.2103(5) 0.8286(10) 0.4703(4) 0.020(2) Uani 1 1 d . . . A 1
H11_1 H 0.217760 0.912689 0.478752 0.024 Uiso 1 1 calc R U . A 1
C12_1 C 0.1421(5) 0.7780(11) 0.4706(4) 0.023(2) Uani 1 1 d . . . A 1
H12_1 H 0.103789 0.827752 0.479866 0.028 Uiso 1 1 calc R U . A 1
C13_1 C 0.1317(5) 0.6586(9) 0.4576(4) 0.0147(19) Uani 1 1 d . . . A 1
H13_1 H 0.085349 0.627236 0.457604 0.018 Uiso 1 1 calc R U . A 1
C14_1 C 0.1868(5) 0.5769(10) 0.4438(4) 0.0172(14) Uani 1 1 d . U . A 1
C1_2 C 0.0981(5) 0.3759(10) 0.4192(4) 0.0196(17) Uani 1 1 d . U . A 1
N2_2 N 0.0704(4) 0.3526(7) 0.3704(3) 0.0180(16) Uani 1 1 d . . . A 1
C3_2 C 0.0116(4) 0.2541(8) 0.3702(3) 0.0180(17) Uani 1 1 d . . . A 1
C4_2 C -0.0127(5) 0.2736(9) 0.4273(4) 0.0243(19) Uani 1 1 d . . . A 1
H4A_2 H -0.030103 0.195820 0.442135 0.029 Uiso 1 1 calc R U . A 1
H4B_2 H -0.050755 0.335107 0.427167 0.029 Uiso 1 1 calc R U . A 1
C5_2 C 0.0519(5) 0.3194(10) 0.4612(4) 0.020(2) Uani 1 1 d . . . A 1
C6_2 C -0.0437(5) 0.2761(9) 0.3268(4) 0.0269(19) Uani 1 1 d . . . A 1
H6A_2 H -0.080751 0.214561 0.329304 0.040 Uiso 1 1 calc R U . A 1
H6B_2 H -0.023271 0.269970 0.291603 0.040 Uiso 1 1 calc R U . A 1
H6C_2 H -0.063538 0.358101 0.331101 0.040 Uiso 1 1 calc R U . A 1
C7_2 C 0.0433(5) 0.1260(9) 0.3632(4) 0.027(2) Uani 1 1 d . . . A 1
H7A_2 H 0.008882 0.063581 0.371990 0.040 Uiso 1 1 calc R U . A 1
H7B_2 H 0.085180 0.117339 0.387341 0.040 Uiso 1 1 calc R U . A 1
H7C_2 H 0.056022 0.115462 0.325788 0.040 Uiso 1 1 calc R U . A 1
C8_2 C 0.0307(6) 0.4227(11) 0.4990(4) 0.027(2) Uani 1 1 d . . . A 1
H8A_2 H 0.002003 0.388880 0.526929 0.040 Uiso 1 1 calc R U . A 1
H8B_2 H 0.003745 0.484630 0.478229 0.040 Uiso 1 1 calc R U . A 1
H8C_2 H 0.072841 0.460463 0.515870 0.040 Uiso 1 1 calc R U . A 1
C9_2 C 0.0874(5) 0.2214(10) 0.4965(4) 0.026(2) Uani 1 1 d . . . A 1
H9A_2 H 0.056350 0.197021 0.524701 0.039 Uiso 1 1 calc R U . A 1
H9B_2 H 0.131141 0.254114 0.513135 0.039 Uiso 1 1 calc R U . A 1
H9C_2 H 0.097788 0.149975 0.474367 0.039 Uiso 1 1 calc R U . A 1
C1_3 C 0.0857(5) 0.4163(9) 0.3204(3) 0.0178(18) Uani 1 1 d . . . A 1
C2_3 C 0.1334(5) 0.3666(9) 0.2846(4) 0.0219(19) Uani 1 1 d . . . A 1
C3_3 C 0.1423(5) 0.4273(9) 0.2360(4) 0.0228(19) Uani 1 1 d . . . A 1
H3_3 H 0.174846 0.395547 0.211966 0.027 Uiso 1 1 calc R U . A 1
C4_3 C 0.1052(5) 0.5326(9) 0.2218(3) 0.0224(18) Uani 1 1 d . . . A 1
H4_3 H 0.112297 0.573187 0.188672 0.027 Uiso 1 1 calc R U . A 1
C5_3 C 0.0579(5) 0.5771(9) 0.2568(4) 0.025(2) Uani 1 1 d . . . A 1
H5_3 H 0.031207 0.647527 0.246504 0.029 Uiso 1 1 calc R U . A 1
C6_3 C 0.0471(5) 0.5235(8) 0.3069(3) 0.0184(18) Uani 1 1 d . . . A 1
C7_3 C 0.1752(5) 0.2517(9) 0.2941(4) 0.022(2) Uani 1 1 d . . . A 1
H7_3 H 0.166039 0.219747 0.330764 0.027 Uiso 1 1 calc R U . A 1
C8_3 C 0.1525(5) 0.1528(10) 0.2519(4) 0.026(2) Uani 1 1 d . . . A 1
H8A_3 H 0.175215 0.074781 0.261629 0.039 Uiso 1 1 calc R U . A 1
H8B_3 H 0.166301 0.178460 0.216227 0.039 Uiso 1 1 calc R U . A 1
H8C_3 H 0.101536 0.142543 0.251275 0.039 Uiso 1 1 calc R U . A 1
C9_3 C 0.2546(5) 0.2753(10) 0.2913(4) 0.025(2) Uani 1 1 d . . . A 1
H9A_3 H 0.280420 0.200034 0.300830 0.037 Uiso 1 1 calc R U . A 1
H9B_3 H 0.268905 0.340496 0.316684 0.037 Uiso 1 1 calc R U . A 1
H9C_3 H 0.264921 0.300184 0.254678 0.037 Uiso 1 1 calc R U . A 1
C10_3 C -0.0047(5) 0.5881(9) 0.3417(4) 0.0207(19) Uani 1 1 d . . . A 1
H10_3 H -0.008074 0.541561 0.376158 0.025 Uiso 1 1 calc R U . A 1
C11_3 C 0.0201(5) 0.7182(9) 0.3547(4) 0.025(2) Uani 1 1 d . . . A 1
H11A_3 H -0.009529 0.754379 0.381474 0.037 Uiso 1 1 calc R U . A 1
H11B_3 H 0.017169 0.767777 0.321801 0.037 Uiso 1 1 calc R U . A 1
H11C_3 H 0.068772 0.715871 0.369224 0.037 Uiso 1 1 calc R U . A 1
C12_3 C -0.0790(5) 0.5978(9) 0.3133(4) 0.029(2) Uani 1 1 d . . . A 1
H12A_3 H -0.110083 0.642199 0.336568 0.044 Uiso 1 1 calc R U . A 1
H12B_3 H -0.097585 0.515347 0.306194 0.044 Uiso 1 1 calc R U . A 1
H12C_3 H -0.075995 0.641984 0.279126 0.044 Uiso 1 1 calc R U . A 1
C1_5 C 0.3929(5) 0.6178(9) 0.4208(3) 0.0137(15) Uani 1 1 d . U . A 1
N2_5 N 0.4112(4) 0.6619(8) 0.3751(3) 0.0183(17) Uani 1 1 d . . . A 1
C3_5 C 0.4717(5) 0.7558(9) 0.3808(3) 0.0172(19) Uani 1 1 d . . . A 1
C4_5 C 0.5066(5) 0.7142(9) 0.4341(4) 0.020(2) Uani 1 1 d . . . A 1
H4A_5 H 0.524942 0.785477 0.455031 0.024 Uiso 1 1 calc R U . A 1
H4B_5 H 0.545840 0.657772 0.427786 0.024 Uiso 1 1 calc R U . A 1
C5_5 C 0.4493(5) 0.6478(10) 0.4647(4) 0.019(2) Uani 1 1 d . . . A 1
C6_5 C 0.4404(5) 0.8834(10) 0.3834(4) 0.022(2) Uani 1 1 d . . . A 1
H6A_5 H 0.478064 0.943714 0.388986 0.033 Uiso 1 1 calc R U . A 1
H6B_5 H 0.409193 0.887718 0.413388 0.033 Uiso 1 1 calc R U . A 1
H6C_5 H 0.413778 0.901183 0.349544 0.033 Uiso 1 1 calc R U . A 1
C7_5 C 0.5217(5) 0.7512(10) 0.3353(4) 0.025(2) Uani 1 1 d . . . A 1
H7A_5 H 0.553146 0.822166 0.337872 0.037 Uiso 1 1 calc R U . A 1
H7B_5 H 0.494953 0.752792 0.300600 0.037 Uiso 1 1 calc R U . A 1
H7C_5 H 0.549396 0.675624 0.338139 0.037 Uiso 1 1 calc R U . A 1
C8_5 C 0.4784(6) 0.5270(9) 0.4863(4) 0.020(2) Uani 1 1 d . . . A 1
H8A_5 H 0.515162 0.542875 0.514325 0.031 Uiso 1 1 calc R U . A 1
H8B_5 H 0.497976 0.480596 0.456835 0.031 Uiso 1 1 calc R U . A 1
H8C_5 H 0.440712 0.479428 0.501509 0.031 Uiso 1 1 calc R U . A 1
C9_5 C 0.4234(5) 0.7258(11) 0.5113(4) 0.023(2) Uani 1 1 d . . . A 1
H9A_5 H 0.458825 0.725356 0.541341 0.034 Uiso 1 1 calc R U . A 1
H9B_5 H 0.379604 0.691395 0.523421 0.034 Uiso 1 1 calc R U . A 1
H9C_5 H 0.415437 0.810115 0.498954 0.034 Uiso 1 1 calc R U . A 1
C1_6 C 0.3786(5) 0.6291(9) 0.3215(3) 0.0185(19) Uani 1 1 d . . . A 1
C2_6 C 0.4106(5) 0.5328(9) 0.2926(3) 0.0178(19) Uani 1 1 d . . . A 1
C3_6 C 0.3806(5) 0.5033(10) 0.2417(4) 0.027(2) Uani 1 1 d . . . A 1
H3_6 H 0.401010 0.439667 0.221683 0.032 Uiso 1 1 calc R U . A 1
C4_6 C 0.3226(6) 0.5631(11) 0.2197(4) 0.028(2) Uani 1 1 d . . . A 1
H4_6 H 0.302787 0.539767 0.185340 0.034 Uiso 1 1 calc R U . A 1
C5_6 C 0.2937(5) 0.6569(11) 0.2480(4) 0.027(2) Uani 1 1 d . . . A 1
H5_6 H 0.254360 0.699156 0.232047 0.032 Uiso 1 1 calc R U . A 1
C6_6 C 0.3197(5) 0.6927(10) 0.2991(4) 0.021(2) Uani 1 1 d . . . A 1
C7_6 C 0.4752(5) 0.4598(9) 0.3115(4) 0.024(2) Uani 1 1 d . . . A 1
H7_6 H 0.491039 0.487662 0.348448 0.028 Uiso 1 1 calc R U . A 1
C8_6 C 0.4586(6) 0.3211(10) 0.3130(5) 0.036(3) Uani 1 1 d . . . A 1
H8A_6 H 0.494746 0.279012 0.335493 0.054 Uiso 1 1 calc R U . A 1
H8B_6 H 0.457667 0.287767 0.276366 0.054 Uiso 1 1 calc R U . A 1
H8C_6 H 0.412865 0.308649 0.328182 0.054 Uiso 1 1 calc R U . A 1
C9_6 C 0.5351(5) 0.4765(10) 0.2737(4) 0.029(2) Uani 1 1 d . . . A 1
H9A_6 H 0.577686 0.438622 0.289778 0.044 Uiso 1 1 calc R U . A 1
H9B_6 H 0.543300 0.564175 0.268122 0.044 Uiso 1 1 calc R U . A 1
H9C_6 H 0.522672 0.437461 0.238978 0.044 Uiso 1 1 calc R U . A 1
C10_6 C 0.2842(5) 0.7992(11) 0.3250(4) 0.024(2) Uani 1 1 d . . . A 1
H10_6 H 0.305876 0.811200 0.362115 0.029 Uiso 1 1 calc R U . A 1
C11_6 C 0.2930(6) 0.9176(12) 0.2928(5) 0.031(2) Uani 1 1 d . . . A 1
H11A_6 H 0.282591 0.988373 0.315298 0.046 Uiso 1 1 calc R U . A 1
H11B_6 H 0.260703 0.916774 0.260778 0.046 Uiso 1 1 calc R U . A 1
H11C_6 H 0.341222 0.923446 0.281580 0.046 Uiso 1 1 calc R U . A 1
C12_6 C 0.2050(5) 0.7751(12) 0.3293(4) 0.028(2) Uani 1 1 d . . . A 1
H12A_6 H 0.184043 0.843075 0.348548 0.043 Uiso 1 1 calc R U . A 1
H12B_6 H 0.198366 0.698544 0.349007 0.043 Uiso 1 1 calc R U . A 1
H12C_6 H 0.182545 0.768423 0.293062 0.043 Uiso 1 1 calc R U . A 1
O1_7 O 0.3821(4) -0.1028(8) 0.6207(3) 0.0396(18) Uani 1 1 d . . . B 1
C2_7 C 0.3286(5) -0.0175(11) 0.6041(5) 0.038(3) Uani 1 1 d . . . B 1
H2A_7 H 0.329117 -0.002983 0.564814 0.046 Uiso 1 1 calc R U . B 1
H2B_7 H 0.336378 0.061658 0.622934 0.046 Uiso 1 1 calc R U . B 1
C3_7 C 0.2591(6) -0.0718(12) 0.6181(5) 0.039(3) Uani 1 1 d . . . B 1
H3A_7 H 0.221585 -0.051112 0.590652 0.047 Uiso 1 1 calc R U . B 1
H3B_7 H 0.245237 -0.043650 0.653919 0.047 Uiso 1 1 calc R U . B 1
C4_7 C 0.2754(6) -0.2084(10) 0.6183(5) 0.036(3) Uani 1 1 d . . . B 1
H4A_7 H 0.243693 -0.254431 0.641150 0.043 Uiso 1 1 calc R U . B 1
H4B_7 H 0.272286 -0.242760 0.581366 0.043 Uiso 1 1 calc R U . B 1
C5_7 C 0.3491(6) -0.2097(10) 0.6417(4) 0.035(2) Uani 1 1 d . . . B 1
H5A_7 H 0.349860 -0.206467 0.681511 0.042 Uiso 1 1 calc R U . B 1
H5B_7 H 0.373611 -0.284936 0.630780 0.042 Uiso 1 1 calc R U . B 1
B1_10 B 0.6653(6) 1.0479(10) 0.5659(4) 0.0153(14) Uani 1 1 d . U . C 2
C2_10 C 0.7275(5) 1.1288(9) 0.5510(4) 0.0154(14) Uani 1 1 d . U . C 2
C3_10 C 0.7209(5) 1.2568(10) 0.5385(4) 0.019(2) Uani 1 1 d . . . C 2
H3_10 H 0.676173 1.293777 0.540965 0.023 Uiso 1 1 calc R U . C 2
C4_10 C 0.7743(5) 1.3282(10) 0.5234(4) 0.020(2) Uani 1 1 d . . . C 2
H4_10 H 0.766966 1.412694 0.515810 0.024 Uiso 1 1 calc R U . C 2
C5_10 C 0.8414(5) 1.2749(10) 0.5193(4) 0.018(2) Uani 1 1 d . . . C 2
H5_10 H 0.879288 1.323808 0.508449 0.021 Uiso 1 1 calc R U . C 2
C6_10 C 0.8518(5) 1.1544(11) 0.5306(4) 0.020(2) Uani 1 1 d . . . C 2
H6_10 H 0.897323 1.121142 0.527385 0.025 Uiso 1 1 calc R U . C 2
C7_10 C 0.7965(5) 1.0738(10) 0.5474(4) 0.0142(14) Uani 1 1 d . U . C 2
B8_10 B 0.8081(6) 0.9380(12) 0.5569(5) 0.0171(14) Uani 1 1 d . U . C 2
C9_10 C 0.7440(5) 0.8568(10) 0.5635(4) 0.0163(14) Uani 1 1 d . U . C 2
C10_10 C 0.7482(5) 0.7218(10) 0.5654(4) 0.019(2) Uani 1 1 d . . . C 2
H10_10 H 0.792589 0.683936 0.562483 0.023 Uiso 1 1 calc R U . C 2
C11_10 C 0.6915(5) 0.6494(10) 0.5712(4) 0.019(2) Uani 1 1 d . . . C 2
H11_10 H 0.696656 0.562799 0.572449 0.022 Uiso 1 1 calc R U . C 2
C12_10 C 0.6239(5) 0.7033(11) 0.5753(4) 0.022(2) Uani 1 1 d . . . C 2
H12_10 H 0.583996 0.652726 0.579050 0.026 Uiso 1 1 calc R U . C 2
C13_10 C 0.6169(5) 0.8260(10) 0.5740(4) 0.020(2) Uani 1 1 d . . . C 2
H13_10 H 0.571461 0.859478 0.577064 0.024 Uiso 1 1 calc R U . C 2
C14_10 C 0.6740(5) 0.9090(9) 0.5681(4) 0.0165(14) Uani 1 1 d . U . C 2
C1_20 C 0.5946(5) 1.1195(8) 0.5797(3) 0.0134(15) Uani 1 1 d . U . C 2
N2_20 N 0.5805(4) 1.1629(7) 0.6281(3) 0.0149(16) Uani 1 1 d . . . C 2
C3_20 C 0.5184(5) 1.2539(9) 0.6256(4) 0.0182(19) Uani 1 1 d . . . C 2
C4_20 C 0.4792(5) 1.2117(9) 0.5737(4) 0.020(2) Uani 1 1 d . . . C 2
H4A_20 H 0.457546 1.282585 0.554338 0.024 Uiso 1 1 calc R U . C 2
H4B_20 H 0.441918 1.152748 0.581875 0.024 Uiso 1 1 calc R U . C 2
C5_20 C 0.5340(5) 1.1498(9) 0.5389(4) 0.0175(19) Uani 1 1 d . . . C 2
C6_20 C 0.5044(6) 1.0308(10) 0.5143(5) 0.023(2) Uani 1 1 d . . . C 2
H6A_20 H 0.463744 1.049503 0.490051 0.035 Uiso 1 1 calc R U . C 2
H6B_20 H 0.490069 0.976475 0.543178 0.035 Uiso 1 1 calc R U . C 2
H6C_20 H 0.540344 0.990151 0.494060 0.035 Uiso 1 1 calc R U . C 2
C7_20 C 0.5555(5) 1.2334(10) 0.4932(4) 0.022(2) Uani 1 1 d . . . C 2
H7A_20 H 0.516153 1.242569 0.466611 0.033 Uiso 1 1 calc R U . C 2
H7B_20 H 0.595448 1.197261 0.475816 0.033 Uiso 1 1 calc R U . C 2
H7C_20 H 0.568729 1.314031 0.507857 0.033 Uiso 1 1 calc R U . C 2
C8_20 C 0.5469(6) 1.3842(10) 0.6202(4) 0.024(2) Uani 1 1 d . . . C 2
H8A_20 H 0.508187 1.440276 0.610599 0.035 Uiso 1 1 calc R U . C 2
H8B_20 H 0.580763 1.385993 0.591949 0.035 Uiso 1 1 calc R U . C 2
H8C_20 H 0.569921 1.409667 0.654516 0.035 Uiso 1 1 calc R U . C 2
C9_20 C 0.4747(5) 1.2480(10) 0.6739(4) 0.027(2) Uani 1 1 d . . . C 2
H9A_20 H 0.439440 1.313223 0.671600 0.041 Uiso 1 1 calc R U . C 2
H9B_20 H 0.504815 1.258881 0.706699 0.041 Uiso 1 1 calc R U . C 2
H9C_20 H 0.451367 1.168174 0.674974 0.041 Uiso 1 1 calc R U . C 2
C1_30 C 0.6187(5) 1.1336(9) 0.6792(3) 0.0172(19) Uani 1 1 d . . . C 2
C2_30 C 0.6765(5) 1.2017(10) 0.6985(4) 0.022(2) Uani 1 1 d . . . C 2
C3_30 C 0.7083(5) 1.1728(10) 0.7496(4) 0.024(2) Uani 1 1 d . . . C 2
H3_30 H 0.747959 1.218236 0.762773 0.029 Uiso 1 1 calc R U . C 2
C4_30 C 0.6825(5) 1.0792(11) 0.7810(4) 0.030(2) Uani 1 1 d . . . C 2
H4_30 H 0.704118 1.060293 0.815306 0.036 Uiso 1 1 calc R U . C 2
C5_30 C 0.6257(6) 1.0155(10) 0.7616(4) 0.027(2) Uani 1 1 d . . . C 2
H5_30 H 0.608026 0.951667 0.783081 0.032 Uiso 1 1 calc R U . C 2
C6_30 C 0.5917(5) 1.0394(9) 0.7112(4) 0.020(2) Uani 1 1 d . . . C 2
C7_30 C 0.7089(5) 1.3094(10) 0.6703(4) 0.021(2) Uani 1 1 d . . . C 2
H7_30 H 0.684087 1.318687 0.634074 0.026 Uiso 1 1 calc R U . C 2
C8_30 C 0.6995(6) 1.4292(12) 0.7017(4) 0.031(3) Uani 1 1 d . . . C 2
H8A_30 H 0.713021 1.498859 0.679591 0.046 Uiso 1 1 calc R U . C 2
H8B_30 H 0.729005 1.427260 0.735089 0.046 Uiso 1 1 calc R U . C 2
H8C_30 H 0.650308 1.437909 0.710315 0.046 Uiso 1 1 calc R U . C 2
C9_30 C 0.7864(5) 1.2888(13) 0.6617(5) 0.033(3) Uani 1 1 d . . . C 2
H9A_30 H 0.804117 1.356152 0.640170 0.049 Uiso 1 1 calc R U . C 2
H9B_30 H 0.792306 1.211090 0.642720 0.049 Uiso 1 1 calc R U . C 2
H9C_30 H 0.812428 1.285999 0.696704 0.049 Uiso 1 1 calc R U . C 2
C10_30 C 0.5279(5) 0.9611(9) 0.6959(4) 0.021(2) Uani 1 1 d . . . C 2
H10_30 H 0.507649 0.987417 0.659779 0.025 Uiso 1 1 calc R U . C 2
C11_30 C 0.5477(6) 0.8243(10) 0.6938(4) 0.030(2) Uani 1 1 d . . . C 2
H11A_30 H 0.507385 0.776903 0.679388 0.045 Uiso 1 1 calc R U . C 2
H11B_30 H 0.561331 0.795484 0.730171 0.045 Uiso 1 1 calc R U . C 2
H11C_30 H 0.586925 0.813582 0.670408 0.045 Uiso 1 1 calc R U . C 2
C12_30 C 0.4714(5) 0.9737(9) 0.7381(4) 0.027(2) Uani 1 1 d . . . C 2
H12A_30 H 0.429104 0.929322 0.725477 0.040 Uiso 1 1 calc R U . C 2
H12B_30 H 0.460135 1.060529 0.742871 0.040 Uiso 1 1 calc R U . C 2
H12C_30 H 0.489272 0.939238 0.772520 0.040 Uiso 1 1 calc R U . C 2
Mo1_40 Mo 0.71790(3) 0.96685(8) 0.47951(2) 0.01593(18) Uani 1 1 d . . . C 2
C2_40 C 0.6474(5) 1.0271(9) 0.4274(4) 0.020(2) Uani 1 1 d . . . C 2
C3_40 C 0.6950(5) 0.8133(10) 0.4448(4) 0.025(2) Uani 1 1 d . . . C 2
C4_40 C 0.7840(5) 0.9920(12) 0.4240(4) 0.025(2) Uani 1 1 d . . . C 2
O5_40 O 0.6055(4) 1.0553(8) 0.3935(3) 0.0321(18) Uani 1 1 d . . . C 2
O6_40 O 0.6800(4) 0.7217(6) 0.4239(3) 0.0316(16) Uani 1 1 d . . . C 2
O7_40 O 0.8227(4) 1.0010(8) 0.3896(3) 0.0327(18) Uani 1 1 d . . . C 2
Mo1_4 Mo 0.25750(3) 0.46330(8) 0.51116(2) 0.01551(17) Uani 1 1 d . . . A 1
C2_4 C 0.1970(5) 0.5207(11) 0.5658(4) 0.024(2) Uani 1 1 d . . . A 1
C3_4 C 0.2516(6) 0.3064(9) 0.5486(4) 0.030(2) Uani 1 1 d . . . A 1
C4_4 C 0.3346(5) 0.4868(10) 0.5632(4) 0.025(2) Uani 1 1 d . . . A 1
O5_4 O 0.1596(4) 0.5562(8) 0.5988(3) 0.036(2) Uani 1 1 d . . . A 1
O6_4 O 0.2483(5) 0.2153(7) 0.5713(3) 0.050(2) Uani 1 1 d . . . A 1
O7_4 O 0.3790(4) 0.4960(7) 0.5981(3) 0.0290(16) Uani 1 1 d . . . A 1
C1_50 C 0.8834(5) 0.8703(9) 0.5638(4) 0.0162(16) Uani 1 1 d . U . C 2
N2_50 N 0.9244(4) 0.8678(7) 0.6070(3) 0.0186(16) Uani 1 1 d . . . C 2
C3_50 C 0.9876(5) 0.7792(9) 0.6042(4) 0.0219(19) Uani 1 1 d . . . C 2
C4_50 C 0.9729(4) 0.7210(9) 0.5490(3) 0.0218(18) Uani 1 1 d . . . C 2
H4A_50 H 0.953694 0.637373 0.552866 0.026 Uiso 1 1 calc R U . C 2
H4B_50 H 1.016557 0.715476 0.529415 0.026 Uiso 1 1 calc R U . C 2
C5_50 C 0.9194(5) 0.8039(10) 0.5184(4) 0.022(2) Uani 1 1 d . . . C 2
C6_50 C 1.0581(5) 0.8420(9) 0.6089(4) 0.029(2) Uani 1 1 d . . . C 2
H6A_50 H 1.095239 0.781067 0.605326 0.043 Uiso 1 1 calc R U . C 2
H6B_50 H 1.064126 0.882247 0.644089 0.043 Uiso 1 1 calc R U . C 2
H6C_50 H 1.060717 0.903391 0.580277 0.043 Uiso 1 1 calc R U . C 2
C7_50 C 0.9850(5) 0.6849(10) 0.6489(4) 0.030(2) Uani 1 1 d . . . C 2
H7A_50 H 1.024293 0.627780 0.646614 0.045 Uiso 1 1 calc R U . C 2
H7B_50 H 0.940824 0.639474 0.645125 0.045 Uiso 1 1 calc R U . C 2
H7C_50 H 0.988259 0.726423 0.683939 0.045 Uiso 1 1 calc R U . C 2
C8_50 C 0.9548(5) 0.9059(11) 0.4862(4) 0.024(2) Uani 1 1 d . . . C 2
H8A_50 H 0.986755 0.868769 0.461272 0.036 Uiso 1 1 calc R U . C 2
H8B_50 H 0.981186 0.960454 0.511134 0.036 Uiso 1 1 calc R U . C 2
H8C_50 H 0.918872 0.953162 0.465678 0.036 Uiso 1 1 calc R U . C 2
C9_50 C 0.8729(5) 0.7277(10) 0.4783(4) 0.025(2) Uani 1 1 d . . . C 2
H9A_50 H 0.901044 0.698201 0.449166 0.037 Uiso 1 1 calc R U . C 2
H9B_50 H 0.834630 0.779012 0.463257 0.037 Uiso 1 1 calc R U . C 2
H9C_50 H 0.853446 0.657588 0.497136 0.037 Uiso 1 1 calc R U . C 2
C1_60 C 0.9154(4) 0.9333(9) 0.6586(4) 0.0199(19) Uani 1 1 d . . . C 2
C2_60 C 0.9561(5) 1.0378(9) 0.6717(3) 0.0189(18) Uani 1 1 d . . . C 2
C3_60 C 0.9509(5) 1.0860(9) 0.7239(4) 0.027(2) Uani 1 1 d . . . C 2
H3_60 H 0.979384 1.154056 0.734637 0.032 Uiso 1 1 calc R U . C 2
C4_60 C 0.9059(5) 1.0377(10) 0.7599(4) 0.024(2) Uani 1 1 d . . . C 2
H4_60 H 0.903520 1.073317 0.794634 0.029 Uiso 1 1 calc R U . C 2
C5_60 C 0.8651(5) 0.9403(9) 0.7462(3) 0.0200(18) Uani 1 1 d . . . C 2
H5_60 H 0.833283 0.910335 0.771212 0.024 Uiso 1 1 calc R U . C 2
C6_60 C 0.8687(5) 0.8817(9) 0.6956(4) 0.0193(18) Uani 1 1 d . . . C 2
C7_60 C 1.0015(5) 1.1121(9) 0.6346(4) 0.024(2) Uani 1 1 d . . . C 2
H7_60 H 1.000925 1.071520 0.598531 0.029 Uiso 1 1 calc R U . C 2
C8_60 C 0.9700(6) 1.2421(10) 0.6280(4) 0.027(2) Uani 1 1 d . . . C 2
H8A_60 H 0.997730 1.289977 0.603548 0.041 Uiso 1 1 calc R U . C 2
H8B_60 H 0.970521 1.282587 0.663264 0.041 Uiso 1 1 calc R U . C 2
H8C_60 H 0.921611 1.235991 0.613160 0.041 Uiso 1 1 calc R U . C 2
C9_60 C 1.0780(5) 1.1241(10) 0.6570(4) 0.028(2) Uani 1 1 d . . . C 2
H9A_60 H 1.106297 1.161113 0.629546 0.041 Uiso 1 1 calc R U . C 2
H9B_60 H 1.096490 1.042624 0.666357 0.041 Uiso 1 1 calc R U . C 2
H9C_60 H 1.079705 1.175993 0.689184 0.041 Uiso 1 1 calc R U . C 2
C10_60 C 0.8214(5) 0.7744(9) 0.6852(4) 0.0205(19) Uani 1 1 d . . . C 2
H10_60 H 0.826307 0.746026 0.647349 0.025 Uiso 1 1 calc R U . C 2
C11_60 C 0.8398(6) 0.6655(10) 0.7242(4) 0.029(2) Uani 1 1 d . . . C 2
H11A_60 H 0.815333 0.591469 0.711115 0.043 Uiso 1 1 calc R U . C 2
H11B_60 H 0.825135 0.685496 0.760367 0.043 Uiso 1 1 calc R U . C 2
H11C_60 H 0.890417 0.651087 0.725596 0.043 Uiso 1 1 calc R U . C 2
C12_60 C 0.7449(5) 0.8103(11) 0.6920(4) 0.029(2) Uani 1 1 d . . . C 2
H12A_60 H 0.714157 0.744265 0.678227 0.044 Uiso 1 1 calc R U . C 2
H12B_60 H 0.734212 0.885742 0.671836 0.044 Uiso 1 1 calc R U . C 2
H12C_60 H 0.737462 0.823688 0.730269 0.044 Uiso 1 1 calc R U . C 2
O1_70 O 0.8099(4) 0.3995(8) 0.3789(4) 0.049(2) Uani 1 1 d . . . D 2
C2_70 C 0.7621(6) 0.4984(11) 0.3853(5) 0.044(3) Uani 1 1 d . . . D 2
H2A_70 H 0.766773 0.559223 0.356159 0.053 Uiso 1 1 calc R U . D 2
H2B_70 H 0.772613 0.539779 0.420266 0.053 Uiso 1 1 calc R U . D 2
C3_70 C 0.6884(6) 0.4479(12) 0.3833(6) 0.045(3) Uani 1 1 d . . . D 2
H3A_70 H 0.655380 0.502393 0.362708 0.054 Uiso 1 1 calc R U . D 2
H3B_70 H 0.671649 0.435510 0.419978 0.054 Uiso 1 1 calc R U . D 2
C4_70 C 0.6977(7) 0.3255(11) 0.3543(6) 0.047(3) Uani 1 1 d . . . D 2
H4A_70 H 0.662048 0.264903 0.364176 0.056 Uiso 1 1 calc R U . D 2
H4B_70 H 0.695301 0.336205 0.314645 0.056 Uiso 1 1 calc R U . D 2
C5_70 C 0.7694(7) 0.2883(11) 0.3748(5) 0.047(3) Uani 1 1 d . . . D 2
H5A_70 H 0.767578 0.248542 0.410534 0.056 Uiso 1 1 calc R U . D 2
H5B_70 H 0.790232 0.230177 0.349621 0.056 Uiso 1 1 calc R U . D 2

loop_
_atom_site_aniso_label
_atom_site_aniso_U_11
_atom_site_aniso_U_22
_atom_site_aniso_U_33
_atom_site_aniso_U_23
_atom_site_aniso_U_13
_atom_site_aniso_U_12
B1_1 0.014(3) 0.022(3) 0.020(3) 0.007(3) -0.001(2) 0.001(3)
C2_1 0.014(3) 0.021(3) 0.012(3) -0.002(3) 0.003(2) 0.000(3)
C3_1 0.019(5) 0.021(5) 0.013(4) -0.001(4) 0.005(4) -0.003(4)
C4_1 0.025(5) 0.016(5) 0.020(5) -0.002(4) -0.005(4) -0.001(4)
C5_1 0.029(5) 0.017(5) 0.017(5) 0.005(4) 0.002(4) 0.007(4)
C6_1 0.017(4) 0.017(5) 0.023(5) 0.003(4) -0.004(4) 0.002(4)
C7_1 0.013(3) 0.023(3) 0.010(3) -0.002(3) 0.004(2) 0.001(3)
B8_1 0.014(3) 0.020(3) 0.011(3) -0.001(2) 0.002(2) 0.004(3)
C9_1 0.016(3) 0.019(3) 0.015(3) 0.000(3) 0.001(2) 0.004(3)
C10_1 0.019(4) 0.022(5) 0.011(4) -0.002(4) 0.002(3) 0.002(4)
C11_1 0.022(5) 0.017(5) 0.022(5) 0.002(4) 0.004(4) 0.002(4)
C12_1 0.020(5) 0.031(6) 0.020(5) -0.001(4) 0.004(4) 0.010(4)
C13_1 0.014(4) 0.014(5) 0.017(4) 0.002(4) 0.004(3) 0.002(3)
C14_1 0.015(3) 0.022(3) 0.015(3) 0.002(3) 0.000(2) 0.000(3)
C1_2 0.018(3) 0.020(4) 0.021(4) 0.002(3) 0.002(3) 0.002(3)
N2_2 0.021(4) 0.018(4) 0.015(4) 0.000(3) 0.000(3) -0.004(3)
C3_2 0.017(4) 0.020(4) 0.016(4) 0.001(3) -0.004(3) -0.009(3)
C4_2 0.026(5) 0.025(5) 0.023(5) 0.002(4) 0.006(4) -0.003(4)
C5_2 0.017(4) 0.028(5) 0.016(4) -0.001(4) 0.003(3) -0.002(4)
C6_2 0.026(5) 0.027(5) 0.027(5) -0.005(4) -0.002(4) -0.001(4)
C7_2 0.027(5) 0.021(5) 0.033(5) -0.006(4) 0.003(4) 0.003(4)
C8_2 0.027(5) 0.029(6) 0.026(5) -0.005(4) 0.008(4) -0.003(4)
C9_2 0.028(5) 0.033(6) 0.017(4) 0.010(4) 0.005(4) 0.001(4)
C1_3 0.018(4) 0.020(5) 0.015(4) -0.001(3) -0.001(3) -0.001(4)
C2_3 0.023(5) 0.025(5) 0.018(4) 0.002(4) 0.001(3) -0.005(4)
C3_3 0.022(4) 0.031(5) 0.016(4) -0.002(4) -0.001(3) -0.001(4)
C4_3 0.024(4) 0.030(5) 0.013(4) 0.008(4) 0.001(3) -0.002(4)
C5_3 0.034(5) 0.026(5) 0.013(4) 0.004(4) 0.001(4) -0.002(4)
C6_3 0.026(5) 0.018(4) 0.012(4) -0.001(3) 0.003(3) -0.005(4)
C7_3 0.021(4) 0.026(5) 0.020(4) 0.000(4) 0.000(3) 0.004(4)
C8_3 0.025(5) 0.024(5) 0.028(5) 0.002(4) -0.001(4) -0.001(4)
C9_3 0.022(5) 0.033(6) 0.019(4) 0.000(4) 0.002(4) -0.006(4)
C10_3 0.024(5) 0.025(5) 0.013(4) 0.002(4) 0.004(3) 0.002(4)
C11_3 0.033(5) 0.020(5) 0.021(5) 0.000(4) -0.002(4) 0.002(4)
C12_3 0.025(5) 0.025(5) 0.037(6) 0.000(4) 0.002(4) 0.003(4)
C1_5 0.018(3) 0.014(3) 0.010(3) 0.000(3) 0.006(3) 0.006(3)
N2_5 0.018(4) 0.023(4) 0.015(4) -0.001(3) 0.003(3) 0.003(3)
C3_5 0.018(4) 0.022(5) 0.011(4) 0.002(3) 0.005(3) -0.009(4)
C4_5 0.013(4) 0.018(5) 0.028(5) 0.001(4) -0.001(3) 0.001(3)
C5_5 0.020(4) 0.018(5) 0.019(4) -0.003(4) 0.002(3) -0.004(4)
C6_5 0.027(5) 0.017(5) 0.022(5) 0.003(4) 0.001(4) 0.000(4)
C7_5 0.026(5) 0.026(5) 0.023(5) 0.010(4) 0.005(4) -0.004(4)
C8_5 0.021(5) 0.016(5) 0.023(5) 0.001(4) -0.006(4) 0.006(4)
C9_5 0.018(4) 0.028(6) 0.023(5) -0.009(4) 0.004(4) -0.004(4)
C1_6 0.029(5) 0.017(4) 0.010(4) 0.001(3) 0.002(3) -0.010(4)
C2_6 0.022(5) 0.018(4) 0.014(4) -0.001(3) 0.011(3) -0.002(4)
C3_6 0.024(5) 0.035(6) 0.023(5) -0.008(4) 0.010(4) -0.008(4)
C4_6 0.031(6) 0.037(6) 0.016(4) -0.005(4) 0.002(4) -0.013(5)
C5_6 0.026(5) 0.035(6) 0.019(4) 0.000(4) -0.004(4) -0.004(4)
C6_6 0.022(5) 0.026(5) 0.014(4) 0.001(4) 0.005(3) -0.005(4)
C7_6 0.031(5) 0.018(4) 0.023(5) -0.004(4) 0.014(4) 0.006(4)
C8_6 0.050(7) 0.025(5) 0.035(6) 0.005(5) 0.021(5) 0.005(5)
C9_6 0.030(5) 0.030(5) 0.030(5) 0.001(4) 0.014(4) 0.003(4)
C10_6 0.020(5) 0.033(6) 0.019(4) -0.001(4) 0.002(4) 0.004(4)
C11_6 0.033(6) 0.028(6) 0.031(6) 0.006(5) 0.006(4) 0.002(5)
C12_6 0.028(5) 0.040(6) 0.018(5) 0.000(4) 0.004(4) 0.003(5)
O1_7 0.028(4) 0.050(5) 0.041(4) 0.009(4) 0.003(3) -0.001(3)
C2_7 0.030(5) 0.034(6) 0.052(7) 0.013(5) 0.009(5) -0.003(5)
C3_7 0.031(6) 0.046(7) 0.040(6) -0.003(5) 0.007(5) -0.006(5)
C4_7 0.039(6) 0.031(6) 0.037(6) -0.010(5) 0.013(5) -0.015(5)
C5_7 0.050(6) 0.027(5) 0.028(5) 0.002(4) 0.002(4) 0.003(5)
B1_10 0.020(3) 0.015(3) 0.011(3) -0.005(2) 0.003(2) 0.001(3)
C2_10 0.019(3) 0.017(3) 0.010(3) -0.006(3) 0.002(2) -0.001(3)
C3_10 0.019(4) 0.027(6) 0.011(4) -0.004(4) 0.001(3) 0.000(4)
C4_10 0.026(5) 0.016(5) 0.018(5) -0.003(4) 0.002(4) 0.004(4)
C5_10 0.019(4) 0.018(5) 0.016(4) 0.003(4) 0.000(3) -0.003(4)
C6_10 0.015(4) 0.034(6) 0.012(4) -0.005(4) -0.001(3) 0.000(4)
C7_10 0.016(3) 0.018(3) 0.009(3) -0.006(3) 0.002(2) -0.001(3)
B8_10 0.018(3) 0.019(3) 0.015(3) -0.009(3) 0.001(2) -0.004(3)
C9_10 0.019(3) 0.019(3) 0.011(3) -0.002(3) -0.001(2) 0.002(3)
C10_10 0.019(5) 0.018(5) 0.020(5) -0.005(4) -0.002(4) 0.003(4)
C11_10 0.029(5) 0.013(5) 0.013(4) -0.003(4) 0.002(4) 0.002(4)
C12_10 0.018(5) 0.025(6) 0.022(5) 0.007(4) 0.002(4) -0.002(4)
C13_10 0.018(4) 0.026(6) 0.015(4) -0.003(4) -0.003(3) 0.008(4)
C14_10 0.021(3) 0.017(3) 0.011(3) -0.003(3) -0.001(2) 0.002(3)
C1_20 0.021(3) 0.009(3) 0.010(3) -0.003(3) 0.003(3) -0.003(3)
N2_20 0.016(3) 0.016(4) 0.013(3) 0.002(3) 0.004(3) 0.001(3)
C3_20 0.016(4) 0.014(4) 0.025(5) -0.001(4) 0.007(3) 0.002(3)
C4_20 0.019(4) 0.016(5) 0.026(5) 0.000(4) 0.004(4) 0.003(4)
C5_20 0.018(4) 0.015(5) 0.020(4) -0.001(4) 0.007(3) -0.002(4)
C6_20 0.021(5) 0.022(6) 0.026(5) -0.007(4) 0.001(4) 0.000(4)
C7_20 0.019(4) 0.023(5) 0.024(5) 0.004(4) 0.001(4) 0.003(4)
C8_20 0.028(5) 0.018(5) 0.025(5) 0.000(4) 0.005(4) 0.003(4)
C9_20 0.029(5) 0.036(6) 0.018(4) -0.001(4) 0.009(4) 0.013(4)
C1_30 0.020(4) 0.023(5) 0.009(4) 0.004(3) 0.002(3) 0.002(4)
C2_30 0.022(5) 0.021(5) 0.024(5) -0.003(4) 0.002(4) 0.003(4)
C3_30 0.029(5) 0.031(5) 0.012(4) 0.001(4) -0.004(4) -0.001(4)
C4_30 0.033(5) 0.038(6) 0.019(5) 0.003(4) -0.004(4) 0.007(5)
C5_30 0.029(6) 0.029(6) 0.021(5) 0.010(4) 0.003(4) -0.005(5)
C6_30 0.024(5) 0.018(4) 0.020(5) -0.001(4) 0.007(4) 0.005(4)
C7_30 0.017(4) 0.028(5) 0.018(4) -0.004(4) 0.001(3) -0.003(4)
C8_30 0.032(5) 0.038(6) 0.021(5) -0.011(5) -0.004(4) -0.007(5)
C9_30 0.022(5) 0.053(8) 0.023(5) -0.006(5) 0.004(4) -0.002(5)
C10_30 0.021(5) 0.022(5) 0.021(4) 0.001(4) 0.009(3) 0.003(4)
C11_30 0.046(6) 0.022(5) 0.024(5) 0.000(4) 0.017(4) -0.007(5)
C12_30 0.033(5) 0.022(5) 0.026(5) -0.004(4) 0.015(4) -0.008(4)
Mo1_40 0.0158(4) 0.0198(4) 0.0122(4) -0.0019(3) 0.0004(3) 0.0008(3)
C2_40 0.021(4) 0.028(6) 0.010(4) -0.006(4) 0.002(3) 0.004(4)
C3_40 0.023(5) 0.025(5) 0.026(5) -0.004(4) -0.001(4) 0.004(4)
C4_40 0.019(5) 0.044(7) 0.012(4) 0.003(4) -0.003(4) -0.003(4)
O5_40 0.027(4) 0.051(5) 0.018(3) -0.004(3) -0.002(3) 0.013(3)
O6_40 0.029(4) 0.025(4) 0.041(4) -0.018(3) -0.003(3) 0.003(3)
O7_40 0.022(3) 0.057(5) 0.020(3) 0.004(4) 0.009(3) -0.001(3)
Mo1_4 0.0167(4) 0.0175(4) 0.0123(4) 0.0013(3) 0.0016(3) -0.0004(3)
C2_4 0.019(4) 0.034(6) 0.018(5) 0.002(4) -0.003(4) -0.003(4)
C3_4 0.041(6) 0.018(5) 0.029(5) -0.001(4) -0.010(4) -0.002(5)
C4_4 0.025(5) 0.027(6) 0.023(5) 0.013(4) 0.010(4) -0.001(4)
O5_4 0.030(4) 0.053(5) 0.025(4) -0.006(4) 0.011(3) 0.002(4)
O6_4 0.060(5) 0.029(4) 0.058(5) 0.021(4) -0.017(4) -0.013(4)
O7_4 0.027(3) 0.044(5) 0.016(3) 0.004(3) -0.001(3) -0.004(3)
C1_50 0.021(3) 0.014(3) 0.013(3) 0.000(3) -0.002(3) -0.004(3)
N2_50 0.021(4) 0.021(4) 0.014(4) -0.006(3) 0.000(3) 0.005(3)
C3_50 0.023(4) 0.021(5) 0.021(5) -0.002(4) -0.002(3) 0.011(4)
C4_50 0.017(4) 0.027(5) 0.022(4) -0.009(4) 0.002(3) 0.003(4)
C5_50 0.017(4) 0.027(5) 0.022(5) -0.004(4) -0.002(3) -0.002(4)
C6_50 0.020(4) 0.034(5) 0.031(5) -0.012(4) -0.004(4) 0.005(4)
C7_50 0.031(5) 0.034(5) 0.025(5) 0.008(4) 0.000(4) 0.014(4)
C8_50 0.016(4) 0.036(6) 0.019(5) 0.004(4) -0.005(3) -0.001(4)
C9_50 0.019(4) 0.030(5) 0.026(5) -0.015(4) 0.002(4) 0.000(4)
C1_60 0.016(4) 0.026(5) 0.017(4) 0.000(4) -0.004(3) 0.005(4)
C2_60 0.025(5) 0.025(5) 0.006(4) 0.001(3) 0.001(3) -0.004(4)
C3_60 0.040(6) 0.022(5) 0.017(4) -0.004(4) 0.000(4) -0.001(4)
C4_60 0.034(5) 0.030(5) 0.009(4) -0.006(4) 0.002(4) -0.001(4)
C5_60 0.021(4) 0.027(5) 0.012(4) 0.004(4) -0.001(3) 0.005(4)
C6_60 0.020(4) 0.021(5) 0.017(4) 0.000(4) -0.001(3) 0.004(4)
C7_60 0.026(5) 0.029(5) 0.018(4) -0.003(4) 0.002(4) 0.002(4)
C8_60 0.029(5) 0.025(5) 0.028(5) 0.003(4) 0.004(4) 0.000(4)
C9_60 0.022(5) 0.031(5) 0.029(5) -0.003(4) -0.001(4) -0.009(4)
C10_60 0.020(4) 0.028(5) 0.014(4) -0.001(4) -0.002(3) 0.003(4)
C11_60 0.033(5) 0.022(5) 0.030(5) 0.005(4) -0.004(4) -0.002(4)
C12_60 0.021(5) 0.045(7) 0.022(5) 0.000(4) 0.001(4) -0.003(4)
O1_70 0.039(4) 0.037(4) 0.073(6) 0.004(4) 0.017(4) 0.008(4)
C2_70 0.033(6) 0.036(6) 0.065(8) 0.001(6) 0.008(5) 0.000(5)
C3_70 0.035(7) 0.033(7) 0.066(8) -0.013(6) 0.005(6) -0.002(5)
C4_70 0.044(7) 0.029(6) 0.067(9) -0.016(6) 0.002(6) -0.003(5)
C5_70 0.061(8) 0.039(7) 0.042(7) 0.000(5) 0.017(6) 0.011(6)

loop_
_atom_type_symbol
_atom_type_description
_atom_type_scat_dispersion_real
_atom_type_scat_dispersion_imag
_atom_type_scat_source
C C 0.0033 0.0016 'International Tables Vol C Tables 4.2.6.8 and 6.1.1.4'
H H 0.0000 0.0000 'International Tables Vol C Tables 4.2.6.8 and 6.1.1.4'
B B 0.0013 0.0007 'International Tables Vol C Tables 4.2.6.8 and 6.1.1.4'
Mo Mo -1.6832 0.6857 'International Tables Vol C Tables 4.2.6.8 and 6.1.1.4'
N N 0.0061 0.0033 'International Tables Vol C Tables 4.2.6.8 and 6.1.1.4'
O O 0.0106 0.0060 'International Tables Vol C Tables 4.2.6.8 and 6.1.1.4'

loop_
_geom_angle_atom_site_label_1
_geom_angle_atom_site_label_2
_geom_angle_atom_site_label_3
_geom_angle
_geom_angle_site_symmetry_1
_geom_angle_site_symmetry_3
_geom_angle_publ_flag
C14_1 B1_1 C2_1 116.7(9) . . ?
C14_1 B1_1 C1_2 127.6(9) . . ?
C2_1 B1_1 C1_2 115.6(10) . . ?
C14_1 B1_1 Mo1_4 69.2(6) . . ?
C2_1 B1_1 Mo1_4 68.8(5) . . ?
C1_2 B1_1 Mo1_4 135.1(7) . . ?
C3_1 C2_1 C7_1 117.2(9) . . ?
C3_1 C2_1 B1_1 121.7(9) . . ?
C7_1 C2_1 B1_1 121.0(9) . . ?
C3_1 C2_1 Mo1_4 121.0(7) . . ?
C7_1 C2_1 Mo1_4 73.7(5) . . ?
B1_1 C2_1 Mo1_4 74.3(6) . . ?
C4_1 C3_1 C2_1 123.2(9) . . ?
C3_1 C4_1 C5_1 119.5(10) . . ?
C6_1 C5_1 C4_1 120.4(10) . . ?
C5_1 C6_1 C7_1 122.5(10) . . ?
C6_1 C7_1 C2_1 117.1(9) . . ?
C6_1 C7_1 B8_1 122.8(8) . . ?
C2_1 C7_1 B8_1 120.1(9) . . ?
C6_1 C7_1 Mo1_4 122.6(7) . . ?
C2_1 C7_1 Mo1_4 71.6(5) . . ?
B8_1 C7_1 Mo1_4 75.8(5) . . ?
C7_1 B8_1 C9_1 118.5(9) . . ?
C7_1 B8_1 C1_5 124.1(8) . . ?
C9_1 B8_1 C1_5 117.3(9) . . ?
C7_1 B8_1 Mo1_4 69.0(5) . . ?
C9_1 B8_1 Mo1_4 69.2(5) . . ?
C1_5 B8_1 Mo1_4 136.2(6) . . ?
C14_1 C9_1 C10_1 117.4(9) . . ?
C14_1 C9_1 B8_1 121.4(9) . . ?
C10_1 C9_1 B8_1 121.0(9) . . ?
C14_1 C9_1 Mo1_4 71.4(6) . . ?
C10_1 C9_1 Mo1_4 121.3(6) . . ?
B8_1 C9_1 Mo1_4 75.4(6) . . ?
C11_1 C10_1 C9_1 122.5(10) . . ?
C10_1 C11_1 C12_1 119.6(10) . . ?
C13_1 C12_1 C11_1 119.9(10) . . ?
C12_1 C13_1 C14_1 123.6(9) . . ?
C13_1 C14_1 C9_1 117.0(10) . . ?
C13_1 C14_1 B1_1 121.8(9) . . ?
C9_1 C14_1 B1_1 121.2(9) . . ?
C13_1 C14_1 Mo1_4 122.6(7) . . ?
C9_1 C14_1 Mo1_4 74.4(5) . . ?
B1_1 C14_1 Mo1_4 75.0(6) . . ?
N2_2 C1_2 C5_2 109.3(8) . . ?
N2_2 C1_2 B1_1 123.7(8) . . ?
C5_2 C1_2 B1_1 126.7(8) . . ?
C1_2 N2_2 C1_3 126.8(8) . . ?
C1_2 N2_2 C3_2 113.0(7) . . ?
C1_3 N2_2 C3_2 120.0(7) . . ?
C6_2 C3_2 C4_2 114.1(8) . . ?
C6_2 C3_2 C7_2 109.5(7) . . ?
C4_2 C3_2 C7_2 111.8(8) . . ?
C6_2 C3_2 N2_2 112.2(7) . . ?
C4_2 C3_2 N2_2 98.9(6) . . ?
C7_2 C3_2 N2_2 109.8(7) . . ?
C3_2 C4_2 C5_2 106.1(7) . . ?
C9_2 C5_2 C8_2 106.8(8) . . ?
C9_2 C5_2 C1_2 114.8(8) . . ?
C8_2 C5_2 C1_2 107.6(9) . . ?
C9_2 C5_2 C4_2 114.1(9) . . ?
C8_2 C5_2 C4_2 110.0(8) . . ?
C1_2 C5_2 C4_2 103.4(8) . . ?
C2_3 C1_3 C6_3 120.9(8) . . ?
C2_3 C1_3 N2_2 121.0(8) . . ?
C6_3 C1_3 N2_2 118.0(8) . . ?
C3_3 C2_3 C1_3 118.3(9) . . ?
C3_3 C2_3 C7_3 116.4(9) . . ?
C1_3 C2_3 C7_3 125.3(8) . . ?
C4_3 C3_3 C2_3 121.9(9) . . ?
C5_3 C4_3 C3_3 118.4(8) . . ?
C4_3 C5_3 C6_3 123.2(9) . . ?
C5_3 C6_3 C1_3 117.2(9) . . ?
C5_3 C6_3 C10_3 116.3(8) . . ?
C1_3 C6_3 C10_3 126.5(8) . . ?
C2_3 C7_3 C9_3 111.8(8) . . ?
C2_3 C7_3 C8_3 110.3(8) . . ?
C9_3 C7_3 C8_3 109.1(8) . . ?
C6_3 C10_3 C11_3 110.2(8) . . ?
C6_3 C10_3 C12_3 112.3(8) . . ?
C11_3 C10_3 C12_3 107.4(8) . . ?
N2_5 C1_5 C5_5 109.4(8) . . ?
N2_5 C1_5 B8_1 125.1(8) . . ?
C5_5 C1_5 B8_1 125.5(8) . . ?
C1_5 N2_5 C1_6 125.2(8) . . ?
C1_5 N2_5 C3_5 113.5(7) . . ?
C1_6 N2_5 C3_5 121.3(7) . . ?
C6_5 C3_5 C4_5 113.2(8) . . ?
C6_5 C3_5 C7_5 109.1(8) . . ?
C4_5 C3_5 C7_5 111.9(8) . . ?
C6_5 C3_5 N2_5 108.5(7) . . ?
C4_5 C3_5 N2_5 100.1(7) . . ?
C7_5 C3_5 N2_5 114.0(8) . . ?
C3_5 C4_5 C5_5 106.2(7) . . ?
C8_5 C5_5 C1_5 107.3(8) . . ?
C8_5 C5_5 C9_5 109.9(8) . . ?
C1_5 C5_5 C9_5 114.4(8) . . ?
C8_5 C5_5 C4_5 108.9(8) . . ?
C1_5 C5_5 C4_5 103.9(7) . . ?
C9_5 C5_5 C4_5 112.1(8) . . ?
C6_6 C1_6 C2_6 121.3(8) . . ?
C6_6 C1_6 N2_5 121.5(9) . . ?
C2_6 C1_6 N2_5 117.2(8) . . ?
C3_6 C2_6 C1_6 117.2(9) . . ?
C3_6 C2_6 C7_6 116.5(8) . . ?
C1_6 C2_6 C7_6 126.3(8) . . ?
C4_6 C3_6 C2_6 122.3(10) . . ?
C5_6 C4_6 C3_6 119.2(9) . . ?
C4_6 C5_6 C6_6 122.6(10) . . ?
C5_6 C6_6 C1_6 117.3(9) . . ?
C5_6 C6_6 C10_6 117.1(9) . . ?
C1_6 C6_6 C10_6 125.5(9) . . ?
C2_6 C7_6 C9_6 111.8(8) . . ?
C2_6 C7_6 C8_6 110.8(9) . . ?
C9_6 C7_6 C8_6 107.0(8) . . ?
C6_6 C10_6 C11_6 111.2(9) . . ?
C6_6 C10_6 C12_6 111.4(9) . . ?
C11_6 C10_6 C12_6 108.3(9) . . ?
C2_7 O1_7 C5_7 108.2(8) . . ?
O1_7 C2_7 C3_7 107.7(9) . . ?
C2_7 C3_7 C4_7 101.6(9) . . ?
C5_7 C4_7 C3_7 101.5(9) . . ?
O1_7 C5_7 C4_7 105.9(8) . . ?
C14_10 B1_10 C2_10 119.5(9) . . ?
C14_10 B1_10 C1_20 124.4(9) . . ?
C2_10 B1_10 C1_20 116.1(8) . . ?
C14_10 B1_10 Mo1_40 69.0(5) . . ?
C2_10 B1_10 Mo1_40 69.9(5) . . ?
C1_20 B1_10 Mo1_40 135.4(6) . . ?
C3_10 C2_10 C7_10 117.2(9) . . ?
C3_10 C2_10 B1_10 123.3(9) . . ?
C7_10 C2_10 B1_10 119.5(9) . . ?
C3_10 C2_10 Mo1_40 122.1(6) . . ?
C7_10 C2_10 Mo1_40 72.5(5) . . ?
B1_10 C2_10 Mo1_40 74.8(5) . . ?
C4_10 C3_10 C2_10 124.1(10) . . ?
C3_10 C4_10 C5_10 119.0(10) . . ?
C6_10 C5_10 C4_10 120.4(10) . . ?
C5_10 C6_10 C7_10 123.0(9) . . ?
C2_10 C7_10 C6_10 116.4(9) . . ?
C2_10 C7_10 B8_10 121.3(9) . . ?
C6_10 C7_10 B8_10 122.2(9) . . ?
C2_10 C7_10 Mo1_40 73.6(5) . . ?
C6_10 C7_10 Mo1_40 120.7(6) . . ?
B8_10 C7_10 Mo1_40 74.0(6) . . ?
C7_10 B8_10 C9_10 118.2(9) . . ?
C7_10 B8_10 C1_50 125.7(9) . . ?
C9_10 B8_10 C1_50 116.0(9) . . ?
C7_10 B8_10 Mo1_40 70.9(6) . . ?
C9_10 B8_10 Mo1_40 68.7(5) . . ?
C1_50 B8_10 Mo1_40 134.7(7) . . ?
C14_10 C9_10 C10_10 115.7(9) . . ?
C14_10 C9_10 B8_10 121.6(9) . . ?
C10_10 C9_10 B8_10 122.7(9) . . ?
C14_10 C9_10 Mo1_40 74.2(5) . . ?
C10_10 C9_10 Mo1_40 121.8(7) . . ?
B8_10 C9_10 Mo1_40 75.6(6) . . ?
C11_10 C10_10 C9_10 122.8(9) . . ?
C10_10 C11_10 C12_10 120.0(10) . . ?
C13_10 C12_10 C11_10 119.8(10) . . ?
C12_10 C13_10 C14_10 123.8(10) . . ?
C13_10 C14_10 C9_10 117.8(9) . . ?
C13_10 C14_10 B1_10 123.3(9) . . ?
C9_10 C14_10 B1_10 118.9(9) . . ?
C13_10 C14_10 Mo1_40 123.2(7) . . ?
C9_10 C14_10 Mo1_40 71.1(5) . . ?
B1_10 C14_10 Mo1_40 75.9(6) . . ?
N2_20 C1_20 C5_20 109.8(8) . . ?
N2_20 C1_20 B1_10 125.2(8) . . ?
C5_20 C1_20 B1_10 125.1(7) . . ?
C1_20 N2_20 C1_30 126.0(8) . . ?
C1_20 N2_20 C3_20 112.4(7) . . ?
C1_30 N2_20 C3_20 121.6(7) . . ?
C9_20 C3_20 C4_20 113.2(8) . . ?
C9_20 C3_20 C8_20 109.0(8) . . ?
C4_20 C3_20 C8_20 111.5(8) . . ?
C9_20 C3_20 N2_20 113.5(8) . . ?
C4_20 C3_20 N2_20 100.6(7) . . ?
C8_20 C3_20 N2_20 108.8(7) . . ?
C3_20 C4_20 C5_20 106.7(7) . . ?
C6_20 C5_20 C7_20 108.6(8) . . ?
C6_20 C5_20 C1_20 109.4(8) . . ?
C7_20 C5_20 C1_20 113.3(8) . . ?
C6_20 C5_20 C4_20 110.2(8) . . ?
C7_20 C5_20 C4_20 111.8(8) . . ?
C1_20 C5_20 C4_20 103.5(7) . . ?
C2_30 C1_30 C6_30 119.9(8) . . ?
C2_30 C1_30 N2_20 122.1(8) . . ?
C6_30 C1_30 N2_20 117.8(8) . . ?
C1_30 C2_30 C3_30 119.0(9) . . ?
C1_30 C2_30 C7_30 126.1(9) . . ?
C3_30 C2_30 C7_30 114.9(9) . . ?
C4_30 C3_30 C2_30 121.2(9) . . ?
C5_30 C4_30 C3_30 118.5(9) . . ?
C4_30 C5_30 C6_30 123.1(10) . . ?
C5_30 C6_30 C1_30 118.2(9) . . ?
C5_30 C6_30 C10_30 116.5(9) . . ?
C1_30 C6_30 C10_30 125.3(8) . . ?
C2_30 C7_30 C9_30 111.9(10) . . ?
C2_30 C7_30 C8_30 111.3(9) . . ?
C9_30 C7_30 C8_30 109.7(9) . . ?
C6_30 C10_30 C11_30 110.9(8) . . ?
C6_30 C10_30 C12_30 111.1(8) . . ?
C11_30 C10_30 C12_30 106.9(8) . . ?
C3_40 Mo1_40 C2_40 82.0(4) . . ?
C3_40 Mo1_40 C4_40 86.9(5) . . ?
C2_40 Mo1_40 C4_40 86.2(4) . . ?
C3_40 Mo1_40 C9_10 89.2(4) . . ?
C2_40 Mo1_40 C9_10 147.7(4) . . ?
C4_40 Mo1_40 C9_10 124.6(4) . . ?
C3_40 Mo1_40 C14_10 95.6(4) . . ?
C2_40 Mo1_40 C14_10 115.1(4) . . ?
C4_40 Mo1_40 C14_10 158.7(4) . . ?
C9_10 Mo1_40 C14_10 34.7(3) . . ?
C3_40 Mo1_40 C7_10 145.8(4) . . ?
C2_40 Mo1_40 C7_10 132.0(4) . . ?
C4_40 Mo1_40 C7_10 91.3(4) . . ?
C9_10 Mo1_40 C7_10 64.0(3) . . ?
C14_10 Mo1_40 C7_10 74.8(3) . . ?
C3_40 Mo1_40 C2_10 159.8(4) . . ?
C2_40 Mo1_40 C2_10 104.9(4) . . ?
C4_40 Mo1_40 C2_10 112.2(4) . . ?
C9_10 Mo1_40 C2_10 74.7(3) . . ?
C14_10 Mo1_40 C2_10 64.2(3) . . ?
C7_10 Mo1_40 C2_10 33.9(3) . . ?
C3_40 Mo1_40 B8_10 111.2(4) . . ?
C2_40 Mo1_40 B8_10 166.5(4) . . ?
C4_40 Mo1_40 B8_10 96.6(4) . . ?
C9_10 Mo1_40 B8_10 35.7(3) . . ?
C14_10 Mo1_40 B8_10 62.8(3) . . ?
C7_10 Mo1_40 B8_10 35.1(4) . . ?
C2_10 Mo1_40 B8_10 61.8(3) . . ?
C3_40 Mo1_40 B1_10 125.6(4) . . ?
C2_40 Mo1_40 B1_10 98.8(4) . . ?
C4_40 Mo1_40 B1_10 147.4(5) . . ?
C9_10 Mo1_40 B1_10 61.7(3) . . ?
C14_10 Mo1_40 B1_10 35.0(3) . . ?
C7_10 Mo1_40 B1_10 61.5(3) . . ?
C2_10 Mo1_40 B1_10 35.3(3) . . ?
B8_10 Mo1_40 B1_10 72.0(3) . . ?
O5_40 C2_40 Mo1_40 174.7(8) . . ?
O6_40 C3_40 Mo1_40 178.7(8) . . ?
O7_40 C4_40 Mo1_40 176.4(11) . . ?
C4_4 Mo1_4 C2_4 87.2(4) . . ?
C4_4 Mo1_4 C3_4 81.9(4) . . ?
C2_4 Mo1_4 C3_4 84.1(5) . . ?
C4_4 Mo1_4 C14_1 140.5(4) . . ?
C2_4 Mo1_4 C14_1 89.3(4) . . ?
C3_4 Mo1_4 C14_1 136.8(4) . . ?
C4_4 Mo1_4 C2_1 136.3(4) . . ?
C2_4 Mo1_4 C2_1 134.6(4) . . ?
C3_4 Mo1_4 C2_1 89.7(4) . . ?
C14_1 Mo1_4 C2_1 65.5(3) . . ?
C4_4 Mo1_4 C7_1 106.5(4) . . ?
C2_4 Mo1_4 C7_1 164.8(4) . . ?
C3_4 Mo1_4 C7_1 104.0(4) . . ?
C14_1 Mo1_4 C7_1 76.0(3) . . ?
C2_1 Mo1_4 C7_1 34.7(3) . . ?
C4_4 Mo1_4 C9_1 110.1(4) . . ?
C2_4 Mo1_4 C9_1 105.4(4) . . ?
C3_4 Mo1_4 C9_1 164.7(4) . . ?
C14_1 Mo1_4 C9_1 34.2(3) . . ?
C2_1 Mo1_4 C9_1 75.1(3) . . ?
C7_1 Mo1_4 C9_1 64.2(3) . . ?
C4_4 Mo1_4 B1_1 169.5(4) . . ?
C2_4 Mo1_4 B1_1 101.8(4) . . ?
C3_4 Mo1_4 B1_1 104.3(4) . . ?
C14_1 Mo1_4 B1_1 35.9(4) . . ?
C2_1 Mo1_4 B1_1 36.9(4) . . ?
C7_1 Mo1_4 B1_1 64.0(3) . . ?
C9_1 Mo1_4 B1_1 62.5(4) . . ?
C4_4 Mo1_4 B8_1 96.3(4) . . ?
C2_4 Mo1_4 B8_1 138.9(4) . . ?
C3_4 Mo1_4 B8_1 137.0(4) . . ?
C14_1 Mo1_4 B8_1 62.6(3) . . ?
C2_1 Mo1_4 B8_1 62.2(3) . . ?
C7_1 Mo1_4 B8_1 35.2(4) . . ?
C9_1 Mo1_4 B8_1 35.4(3) . . ?
B1_1 Mo1_4 B8_1 73.4(3) . . ?
O5_4 C2_4 Mo1_4 179.3(10) . . ?
O6_4 C3_4 Mo1_4 178.9(9) . . ?
O7_4 C4_4 Mo1_4 174.6(8) . . ?
N2_50 C1_50 C5_50 108.9(8) . . ?
N2_50 C1_50 B8_10 126.4(8) . . ?
C5_50 C1_50 B8_10 124.7(8) . . ?
C1_50 N2_50 C1_60 127.8(8) . . ?
C1_50 N2_50 C3_50 114.6(8) . . ?
C1_60 N2_50 C3_50 117.6(7) . . ?
C6_50 C3_50 C7_50 108.3(8) . . ?
C6_50 C3_50 C4_50 112.2(8) . . ?
C7_50 C3_50 C4_50 111.4(8) . . ?
C6_50 C3_50 N2_50 114.1(8) . . ?
C7_50 C3_50 N2_50 109.6(7) . . ?
C4_50 C3_50 N2_50 101.1(7) . . ?
C3_50 C4_50 C5_50 106.6(7) . . ?
C1_50 C5_50 C4_50 103.1(8) . . ?
C1_50 C5_50 C9_50 117.5(8) . . ?
C4_50 C5_50 C9_50 110.4(9) . . ?
C1_50 C5_50 C8_50 105.4(9) . . ?
C4_50 C5_50 C8_50 112.4(8) . . ?
C9_50 C5_50 C8_50 107.8(8) . . ?
C2_60 C1_60 C6_60 121.7(8) . . ?
C2_60 C1_60 N2_50 120.1(8) . . ?
C6_60 C1_60 N2_50 118.1(8) . . ?
C3_60 C2_60 C1_60 116.9(9) . . ?
C3_60 C2_60 C7_60 115.2(8) . . ?
C1_60 C2_60 C7_60 127.8(8) . . ?
C4_60 C3_60 C2_60 122.1(9) . . ?
C5_60 C4_60 C3_60 120.7(9) . . ?
C4_60 C5_60 C6_60 121.6(9) . . ?
C5_60 C6_60 C1_60 117.1(9) . . ?
C5_60 C6_60 C10_60 116.7(8) . . ?
C1_60 C6_60 C10_60 126.2(8) . . ?
C2_60 C7_60 C9_60 112.6(8) . . ?
C2_60 C7_60 C8_60 108.6(8) . . ?
C9_60 C7_60 C8_60 108.6(8) . . ?
C6_60 C10_60 C12_60 110.7(8) . . ?
C6_60 C10_60 C11_60 112.0(7) . . ?
C12_60 C10_60 C11_60 108.1(8) . . ?
C2_70 O1_70 C5_70 107.4(8) . . ?
O1_70 C2_70 C3_70 108.8(10) . . ?
C2_70 C3_70 C4_70 101.6(10) . . ?
C5_70 C4_70 C3_70 101.7(10) . . ?
O1_70 C5_70 C4_70 106.0(10) . . ?

loop_
_geom_bond_atom_site_label_1
_geom_bond_atom_site_label_2
_geom_bond_distance
_geom_bond_site_symmetry_2
_geom_bond_publ_flag
B1_1 C14_1 1.527(17) . ?
B1_1 C2_1 1.571(15) . ?
B1_1 C1_2 1.614(15) . ?
B1_1 Mo1_4 2.517(12) . ?
C2_1 C3_1 1.436(15) . ?
C2_1 C7_1 1.462(13) . ?
C2_1 Mo1_4 2.438(10) . ?
C3_1 C4_1 1.362(15) . ?
C4_1 C5_1 1.408(15) . ?
C5_1 C6_1 1.369(16) . ?
C6_1 C7_1 1.437(13) . ?
C7_1 B8_1 1.522(16) . ?
C7_1 Mo1_4 2.466(9) . ?
B8_1 C9_1 1.532(14) . ?
B8_1 C1_5 1.625(14) . ?
B8_1 Mo1_4 2.561(11) . ?
C9_1 C14_1 1.445(13) . ?
C9_1 C10_1 1.452(15) . ?
C9_1 Mo1_4 2.475(10) . ?
C10_1 C11_1 1.368(14) . ?
C11_1 C12_1 1.416(15) . ?
C12_1 C13_1 1.354(16) . ?
C13_1 C14_1 1.437(14) . ?
C14_1 Mo1_4 2.436(10) . ?
C1_2 N2_2 1.322(12) . ?
C1_2 C5_2 1.532(13) . ?
N2_2 C1_3 1.467(11) . ?
N2_2 C3_2 1.556(11) . ?
C3_2 C6_2 1.489(12) . ?
C3_2 C4_2 1.532(12) . ?
C3_2 C7_2 1.536(13) . ?
C4_2 C5_2 1.541(13) . ?
C5_2 C9_2 1.521(14) . ?
C5_2 C8_2 1.534(15) . ?
C1_3 C2_3 1.415(12) . ?
C1_3 C6_3 1.413(13) . ?
C2_3 C3_3 1.395(13) . ?
C2_3 C7_3 1.499(13) . ?
C3_3 C4_3 1.387(14) . ?
C4_3 C5_3 1.377(13) . ?
C5_3 C6_3 1.399(12) . ?
C6_3 C10_3 1.524(12) . ?
C7_3 C9_3 1.547(12) . ?
C7_3 C8_3 1.550(14) . ?
C10_3 C11_3 1.525(14) . ?
C10_3 C12_3 1.557(13) . ?
C1_5 N2_5 1.299(12) . ?
C1_5 C5_5 1.530(13) . ?
N2_5 C1_6 1.484(11) . ?
N2_5 C3_5 1.546(12) . ?
C3_5 C6_5 1.518(14) . ?
C3_5 C4_5 1.520(12) . ?
C3_5 C7_5 1.521(12) . ?
C4_5 C5_5 1.547(13) . ?
C5_5 C8_5 1.517(14) . ?
C5_5 C9_5 1.540(13) . ?
C1_6 C6_6 1.412(13) . ?
C1_6 C2_6 1.427(13) . ?
C2_6 C3_6 1.398(13) . ?
C2_6 C7_6 1.522(13) . ?
C3_6 C4_6 1.376(15) . ?
C4_6 C5_6 1.375(16) . ?
C5_6 C6_6 1.397(13) . ?
C6_6 C10_6 1.507(15) . ?
C7_6 C9_6 1.531(12) . ?
C7_6 C8_6 1.547(15) . ?
C10_6 C11_6 1.535(16) . ?
C10_6 C12_6 1.545(14) . ?
O1_7 C2_7 1.428(13) . ?
O1_7 C5_7 1.436(13) . ?
C2_7 C3_7 1.513(14) . ?
C3_7 C4_7 1.523(17) . ?
C4_7 C5_7 1.497(15) . ?
B1_10 C14_10 1.524(15) . ?
B1_10 C2_10 1.543(14) . ?
B1_10 C1_20 1.614(14) . ?
B1_10 Mo1_40 2.575(11) . ?
C2_10 C3_10 1.435(15) . ?
C2_10 C7_10 1.457(13) . ?
C2_10 Mo1_40 2.505(9) . ?
C3_10 C4_10 1.353(15) . ?
C4_10 C5_10 1.418(14) . ?
C5_10 C6_10 1.357(16) . ?
C6_10 C7_10 1.454(14) . ?
C7_10 B8_10 1.514(16) . ?
C7_10 Mo1_40 2.490(9) . ?
B8_10 C9_10 1.528(15) . ?
B8_10 C1_50 1.621(15) . ?
B8_10 Mo1_40 2.534(12) . ?
C9_10 C14_10 1.465(13) . ?
C9_10 C10_10 1.476(15) . ?
C9_10 Mo1_40 2.438(10) . ?
C10_10 C11_10 1.356(15) . ?
C11_10 C12_10 1.430(14) . ?
C12_10 C13_10 1.345(16) . ?
C13_10 C14_10 1.433(15) . ?
C14_10 Mo1_40 2.479(10) . ?
C1_20 N2_20 1.334(11) . ?
C1_20 C5_20 1.537(13) . ?
N2_20 C1_30 1.465(10) . ?
N2_20 C3_20 1.547(12) . ?
C3_20 C9_20 1.500(13) . ?
C3_20 C4_20 1.527(13) . ?
C3_20 C8_20 1.531(14) . ?
C4_20 C5_20 1.548(13) . ?
C5_20 C6_20 1.530(14) . ?
C5_20 C7_20 1.530(14) . ?
C1_30 C2_30 1.396(13) . ?
C1_30 C6_30 1.414(13) . ?
C2_30 C3_30 1.415(13) . ?
C2_30 C7_30 1.518(15) . ?
C3_30 C4_30 1.392(15) . ?
C4_30 C5_30 1.357(15) . ?
C5_30 C6_30 1.403(13) . ?
C6_30 C10_30 1.523(13) . ?
C7_30 C9_30 1.525(14) . ?
C7_30 C8_30 1.537(16) . ?
C10_30 C11_30 1.542(15) . ?
C10_30 C12_30 1.550(12) . ?
Mo1_40 C3_40 1.924(10) . ?
Mo1_40 C2_40 1.935(10) . ?
Mo1_40 C4_40 1.939(10) . ?
C2_40 O5_40 1.173(12) . ?
C3_40 O6_40 1.155(12) . ?
C4_40 O7_40 1.165(12) . ?
Mo1_4 C4_4 1.927(11) . ?
Mo1_4 C2_4 1.935(11) . ?
Mo1_4 C3_4 1.954(10) . ?
C2_4 O5_4 1.180(13) . ?
C3_4 O6_4 1.147(12) . ?
C4_4 O7_4 1.185(13) . ?
C1_50 N2_50 1.295(12) . ?
C1_50 C5_50 1.534(13) . ?
N2_50 C1_60 1.486(11) . ?
N2_50 C3_50 1.552(11) . ?
C3_50 C6_50 1.512(13) . ?
C3_50 C7_50 1.517(13) . ?
C3_50 C4_50 1.524(12) . ?
C4_50 C5_50 1.537(13) . ?
C5_50 C9_50 1.543(13) . ?
C5_50 C8_50 1.548(15) . ?
C1_60 C2_60 1.409(13) . ?
C1_60 C6_60 1.431(13) . ?
C2_60 C3_60 1.407(12) . ?
C2_60 C7_60 1.532(13) . ?
C3_60 C4_60 1.379(14) . ?
C4_60 C5_60 1.351(14) . ?
C5_60 C6_60 1.416(12) . ?
C6_60 C10_60 1.494(13) . ?
C7_60 C9_60 1.542(12) . ?
C7_60 C8_60 1.546(14) . ?
C10_60 C12_60 1.533(12) . ?
C10_60 C11_60 1.561(13) . ?
O1_70 C2_70 1.429(13) . ?
O1_70 C5_70 1.440(15) . ?
C2_70 C3_70 1.512(15) . ?
C3_70 C4_70 1.533(16) . ?
C4_70 C5_70 1.494(17) . ?

loop_
_geom_torsion_atom_site_label_1
_geom_torsion_atom_site_label_2
_geom_torsion_atom_site_label_3
_geom_torsion_atom_site_label_4
_geom_torsion
_geom_torsion_site_symmetry_1
_geom_torsion_site_symmetry_2
_geom_torsion_site_symmetry_3
_geom_torsion_site_symmetry_4
_geom_torsion_publ_flag
C14_1 B1_1 C2_1 C3_1 168.6(9) . . . . ?
C1_2 B1_1 C2_1 C3_1 -14.0(14) . . . . ?
Mo1_4 B1_1 C2_1 C3_1 117.1(9) . . . . ?
C14_1 B1_1 C2_1 C7_1 -7.9(14) . . . . ?
C1_2 B1_1 C2_1 C7_1 169.5(8) . . . . ?
Mo1_4 B1_1 C2_1 C7_1 -59.4(8) . . . . ?
C14_1 B1_1 C2_1 Mo1_4 51.5(8) . . . . ?
C1_2 B1_1 C2_1 Mo1_4 -131.1(8) . . . . ?
C7_1 C2_1 C3_1 C4_1 -1.1(15) . . . . ?
B1_1 C2_1 C3_1 C4_1 -177.7(9) . . . . ?
Mo1_4 C2_1 C3_1 C4_1 -87.7(11) . . . . ?
C2_1 C3_1 C4_1 C5_1 -0.2(15) . . . . ?
C3_1 C4_1 C5_1 C6_1 1.6(16) . . . . ?
C4_1 C5_1 C6_1 C7_1 -1.8(16) . . . . ?
C5_1 C6_1 C7_1 C2_1 0.5(15) . . . . ?
C5_1 C6_1 C7_1 B8_1 178.9(10) . . . . ?
C5_1 C6_1 C7_1 Mo1_4 85.1(12) . . . . ?
C3_1 C2_1 C7_1 C6_1 0.9(13) . . . . ?
B1_1 C2_1 C7_1 C6_1 177.5(9) . . . . ?
Mo1_4 C2_1 C7_1 C6_1 117.9(8) . . . . ?
C3_1 C2_1 C7_1 B8_1 -177.5(9) . . . . ?
B1_1 C2_1 C7_1 B8_1 -0.9(14) . . . . ?
Mo1_4 C2_1 C7_1 B8_1 -60.6(8) . . . . ?
C3_1 C2_1 C7_1 Mo1_4 -116.9(9) . . . . ?
B1_1 C2_1 C7_1 Mo1_4 59.7(8) . . . . ?
C6_1 C7_1 B8_1 C9_1 -170.0(9) . . . . ?
C2_1 C7_1 B8_1 C9_1 8.3(13) . . . . ?
Mo1_4 C7_1 B8_1 C9_1 -50.1(8) . . . . ?
C6_1 C7_1 B8_1 C1_5 12.5(14) . . . . ?
C2_1 C7_1 B8_1 C1_5 -169.2(8) . . . . ?
Mo1_4 C7_1 B8_1 C1_5 132.3(9) . . . . ?
C6_1 C7_1 B8_1 Mo1_4 -119.9(9) . . . . ?
C2_1 C7_1 B8_1 Mo1_4 58.5(8) . . . . ?
C7_1 B8_1 C9_1 C14_1 -6.9(14) . . . . ?
C1_5 B8_1 C9_1 C14_1 170.8(8) . . . . ?
Mo1_4 B8_1 C9_1 C14_1 -56.9(8) . . . . ?
C7_1 B8_1 C9_1 C10_1 168.0(9) . . . . ?
C1_5 B8_1 C9_1 C10_1 -14.3(13) . . . . ?
Mo1_4 B8_1 C9_1 C10_1 118.0(9) . . . . ?
C7_1 B8_1 C9_1 Mo1_4 50.0(8) . . . . ?
C1_5 B8_1 C9_1 Mo1_4 -132.3(8) . . . . ?
C14_1 C9_1 C10_1 C11_1 -3.5(14) . . . . ?
B8_1 C9_1 C10_1 C11_1 -178.6(9) . . . . ?
Mo1_4 C9_1 C10_1 C11_1 -87.4(10) . . . . ?
C9_1 C10_1 C11_1 C12_1 2.6(15) . . . . ?
C10_1 C11_1 C12_1 C13_1 -1.2(15) . . . . ?
C11_1 C12_1 C13_1 C14_1 0.8(16) . . . . ?
C12_1 C13_1 C14_1 C9_1 -1.7(15) . . . . ?
C12_1 C13_1 C14_1 B1_1 178.5(10) . . . . ?
C12_1 C13_1 C14_1 Mo1_4 86.5(12) . . . . ?
C10_1 C9_1 C14_1 C13_1 2.8(13) . . . . ?
B8_1 C9_1 C14_1 C13_1 177.9(9) . . . . ?
Mo1_4 C9_1 C14_1 C13_1 119.1(8) . . . . ?
C10_1 C9_1 C14_1 B1_1 -177.3(9) . . . . ?
B8_1 C9_1 C14_1 B1_1 -2.2(14) . . . . ?
Mo1_4 C9_1 C14_1 B1_1 -61.1(9) . . . . ?
C10_1 C9_1 C14_1 Mo1_4 -116.2(8) . . . . ?
B8_1 C9_1 C14_1 Mo1_4 58.8(8) . . . . ?
C2_1 B1_1 C14_1 C13_1 -170.7(9) . . . . ?
C1_2 B1_1 C14_1 C13_1 12.2(16) . . . . ?
Mo1_4 B1_1 C14_1 C13_1 -119.4(9) . . . . ?
C2_1 B1_1 C14_1 C9_1 9.5(14) . . . . ?
C1_2 B1_1 C14_1 C9_1 -167.6(9) . . . . ?
Mo1_4 B1_1 C14_1 C9_1 60.8(8) . . . . ?
C2_1 B1_1 C14_1 Mo1_4 -51.3(8) . . . . ?
C1_2 B1_1 C14_1 Mo1_4 131.6(11) . . . . ?
C14_1 B1_1 C1_2 N2_2 98.6(14) . . . . ?
C2_1 B1_1 C1_2 N2_2 -78.5(13) . . . . ?
Mo1_4 B1_1 C1_2 N2_2 -163.5(9) . . . . ?
C14_1 B1_1 C1_2 C5_2 -88.0(14) . . . . ?
C2_1 B1_1 C1_2 C5_2 94.9(12) . . . . ?
Mo1_4 B1_1 C1_2 C5_2 9.9(17) . . . . ?
C5_2 C1_2 N2_2 C1_3 161.6(9) . . . . ?
B1_1 C1_2 N2_2 C1_3 -24.0(15) . . . . ?
C5_2 C1_2 N2_2 C3_2 -12.8(11) . . . . ?
B1_1 C1_2 N2_2 C3_2 161.6(9) . . . . ?
C1_2 N2_2 C3_2 C6_2 147.6(9) . . . . ?
C1_3 N2_2 C3_2 C6_2 -27.2(11) . . . . ?
C1_2 N2_2 C3_2 C4_2 26.8(10) . . . . ?
C1_3 N2_2 C3_2 C4_2 -148.0(8) . . . . ?
C1_2 N2_2 C3_2 C7_2 -90.4(9) . . . . ?
C1_3 N2_2 C3_2 C7_2 94.8(9) . . . . ?
C6_2 C3_2 C4_2 C5_2 -148.6(8) . . . . ?
C7_2 C3_2 C4_2 C5_2 86.4(9) . . . . ?
N2_2 C3_2 C4_2 C5_2 -29.3(9) . . . . ?
N2_2 C1_2 C5_2 C9_2 117.8(10) . . . . ?
B1_1 C1_2 C5_2 C9_2 -56.3(14) . . . . ?
N2_2 C1_2 C5_2 C8_2 -123.5(9) . . . . ?
B1_1 C1_2 C5_2 C8_2 62.3(13) . . . . ?
N2_2 C1_2 C5_2 C4_2 -7.1(11) . . . . ?
B1_1 C1_2 C5_2 C4_2 178.7(10) . . . . ?
C3_2 C4_2 C5_2 C9_2 -101.5(9) . . . . ?
C3_2 C4_2 C5_2 C8_2 138.6(8) . . . . ?
C3_2 C4_2 C5_2 C1_2 23.9(10) . . . . ?
C1_2 N2_2 C1_3 C2_3 98.7(12) . . . . ?
C3_2 N2_2 C1_3 C2_3 -87.3(10) . . . . ?
C1_2 N2_2 C1_3 C6_3 -86.5(11) . . . . ?
C3_2 N2_2 C1_3 C6_3 87.6(10) . . . . ?
C6_3 C1_3 C2_3 C3_3 1.2(13) . . . . ?
N2_2 C1_3 C2_3 C3_3 175.9(8) . . . . ?
C6_3 C1_3 C2_3 C7_3 -178.0(9) . . . . ?
N2_2 C1_3 C2_3 C7_3 -3.3(14) . . . . ?
C1_3 C2_3 C3_3 C4_3 -1.2(14) . . . . ?
C7_3 C2_3 C3_3 C4_3 178.2(8) . . . . ?
C2_3 C3_3 C4_3 C5_3 -0.5(14) . . . . ?
C3_3 C4_3 C5_3 C6_3 2.3(14) . . . . ?
C4_3 C5_3 C6_3 C1_3 -2.2(14) . . . . ?
C4_3 C5_3 C6_3 C10_3 177.1(9) . . . . ?
C2_3 C1_3 C6_3 C5_3 0.4(13) . . . . ?
N2_2 C1_3 C6_3 C5_3 -174.5(8) . . . . ?
C2_3 C1_3 C6_3 C10_3 -178.8(8) . . . . ?
N2_2 C1_3 C6_3 C10_3 6.3(13) . . . . ?
C3_3 C2_3 C7_3 C9_3 57.4(11) . . . . ?
C1_3 C2_3 C7_3 C9_3 -123.4(10) . . . . ?
C3_3 C2_3 C7_3 C8_3 -64.2(11) . . . . ?
C1_3 C2_3 C7_3 C8_3 115.1(10) . . . . ?
C5_3 C6_3 C10_3 C11_3 -60.7(10) . . . . ?
C1_3 C6_3 C10_3 C11_3 118.5(10) . . . . ?
C5_3 C6_3 C10_3 C12_3 59.1(11) . . . . ?
C1_3 C6_3 C10_3 C12_3 -121.7(10) . . . . ?
C7_1 B8_1 C1_5 N2_5 91.3(12) . . . . ?
C9_1 B8_1 C1_5 N2_5 -86.3(12) . . . . ?
Mo1_4 B8_1 C1_5 N2_5 -174.1(8) . . . . ?
C7_1 B8_1 C1_5 C5_5 -92.3(12) . . . . ?
C9_1 B8_1 C1_5 C5_5 90.2(11) . . . . ?
Mo1_4 B8_1 C1_5 C5_5 2.3(15) . . . . ?
C5_5 C1_5 N2_5 C1_6 165.8(8) . . . . ?
B8_1 C1_5 N2_5 C1_6 -17.2(15) . . . . ?
C5_5 C1_5 N2_5 C3_5 -14.5(11) . . . . ?
B8_1 C1_5 N2_5 C3_5 162.4(8) . . . . ?
C1_5 N2_5 C3_5 C6_5 -93.4(9) . . . . ?
C1_6 N2_5 C3_5 C6_5 86.3(10) . . . . ?
C1_5 N2_5 C3_5 C4_5 25.3(10) . . . . ?
C1_6 N2_5 C3_5 C4_5 -155.0(8) . . . . ?
C1_5 N2_5 C3_5 C7_5 144.9(8) . . . . ?
C1_6 N2_5 C3_5 C7_5 -35.5(12) . . . . ?
C6_5 C3_5 C4_5 C5_5 90.5(9) . . . . ?
C7_5 C3_5 C4_5 C5_5 -145.8(8) . . . . ?
N2_5 C3_5 C4_5 C5_5 -24.7(9) . . . . ?
N2_5 C1_5 C5_5 C8_5 -117.9(9) . . . . ?
B8_1 C1_5 C5_5 C8_5 65.2(12) . . . . ?
N2_5 C1_5 C5_5 C9_5 119.9(9) . . . . ?
B8_1 C1_5 C5_5 C9_5 -57.0(13) . . . . ?
N2_5 C1_5 C5_5 C4_5 -2.6(11) . . . . ?
B8_1 C1_5 C5_5 C4_5 -179.5(8) . . . . ?
C3_5 C4_5 C5_5 C8_5 132.4(8) . . . . ?
C3_5 C4_5 C5_5 C1_5 18.3(10) . . . . ?
C3_5 C4_5 C5_5 C9_5 -105.7(9) . . . . ?
C1_5 N2_5 C1_6 C6_6 88.3(12) . . . . ?
C3_5 N2_5 C1_6 C6_6 -91.4(11) . . . . ?
C1_5 N2_5 C1_6 C2_6 -93.6(11) . . . . ?
C3_5 N2_5 C1_6 C2_6 86.8(11) . . . . ?
C6_6 C1_6 C2_6 C3_6 -0.8(13) . . . . ?
N2_5 C1_6 C2_6 C3_6 -179.0(8) . . . . ?
C6_6 C1_6 C2_6 C7_6 178.3(9) . . . . ?
N2_5 C1_6 C2_6 C7_6 0.1(13) . . . . ?
C1_6 C2_6 C3_6 C4_6 -0.1(14) . . . . ?
C7_6 C2_6 C3_6 C4_6 -179.3(9) . . . . ?
C2_6 C3_6 C4_6 C5_6 1.3(16) . . . . ?
C3_6 C4_6 C5_6 C6_6 -1.6(16) . . . . ?
C4_6 C5_6 C6_6 C1_6 0.7(15) . . . . ?
C4_6 C5_6 C6_6 C10_6 178.5(10) . . . . ?
C2_6 C1_6 C6_6 C5_6 0.6(14) . . . . ?
N2_5 C1_6 C6_6 C5_6 178.7(9) . . . . ?
C2_6 C1_6 C6_6 C10_6 -177.0(9) . . . . ?
N2_5 C1_6 C6_6 C10_6 1.1(15) . . . . ?
C3_6 C2_6 C7_6 C9_6 60.7(11) . . . . ?
C1_6 C2_6 C7_6 C9_6 -118.4(10) . . . . ?
C3_6 C2_6 C7_6 C8_6 -58.6(11) . . . . ?
C1_6 C2_6 C7_6 C8_6 122.3(10) . . . . ?
C5_6 C6_6 C10_6 C11_6 -64.2(12) . . . . ?
C1_6 C6_6 C10_6 C11_6 113.4(11) . . . . ?
C5_6 C6_6 C10_6 C12_6 56.7(12) . . . . ?
C1_6 C6_6 C10_6 C12_6 -125.7(10) . . . . ?
C5_7 O1_7 C2_7 C3_7 2.9(12) . . . . ?
O1_7 C2_7 C3_7 C4_7 -25.3(12) . . . . ?
C2_7 C3_7 C4_7 C5_7 36.8(11) . . . . ?
C2_7 O1_7 C5_7 C4_7 21.5(11) . . . . ?
C3_7 C4_7 C5_7 O1_7 -36.7(11) . . . . ?
C14_10 B1_10 C2_10 C3_10 168.5(9) . . . . ?
C1_20 B1_10 C2_10 C3_10 -13.0(13) . . . . ?
Mo1_40 B1_10 C2_10 C3_10 118.7(9) . . . . ?
C14_10 B1_10 C2_10 C7_10 -9.4(13) . . . . ?
C1_20 B1_10 C2_10 C7_10 169.1(8) . . . . ?
Mo1_40 B1_10 C2_10 C7_10 -59.2(7) . . . . ?
C14_10 B1_10 C2_10 Mo1_40 49.8(8) . . . . ?
C1_20 B1_10 C2_10 Mo1_40 -131.7(8) . . . . ?
C7_10 C2_10 C3_10 C4_10 0.5(14) . . . . ?
B1_10 C2_10 C3_10 C4_10 -177.5(9) . . . . ?
Mo1_40 C2_10 C3_10 C4_10 -85.1(11) . . . . ?
C2_10 C3_10 C4_10 C5_10 0.3(15) . . . . ?
C3_10 C4_10 C5_10 C6_10 -0.5(15) . . . . ?
C4_10 C5_10 C6_10 C7_10 -0.1(15) . . . . ?
C3_10 C2_10 C7_10 C6_10 -1.0(12) . . . . ?
B1_10 C2_10 C7_10 C6_10 177.1(8) . . . . ?
Mo1_40 C2_10 C7_10 C6_10 116.7(8) . . . . ?
C3_10 C2_10 C7_10 B8_10 -176.7(9) . . . . ?
B1_10 C2_10 C7_10 B8_10 1.3(13) . . . . ?
Mo1_40 C2_10 C7_10 B8_10 -59.1(8) . . . . ?
C3_10 C2_10 C7_10 Mo1_40 -117.6(8) . . . . ?
B1_10 C2_10 C7_10 Mo1_40 60.4(7) . . . . ?
C5_10 C6_10 C7_10 C2_10 0.8(14) . . . . ?
C5_10 C6_10 C7_10 B8_10 176.5(10) . . . . ?
C5_10 C6_10 C7_10 Mo1_40 86.7(11) . . . . ?
C2_10 C7_10 B8_10 C9_10 7.3(14) . . . . ?
C6_10 C7_10 B8_10 C9_10 -168.2(9) . . . . ?
Mo1_40 C7_10 B8_10 C9_10 -51.5(8) . . . . ?
C2_10 C7_10 B8_10 C1_50 -169.3(8) . . . . ?
C6_10 C7_10 B8_10 C1_50 15.3(15) . . . . ?
Mo1_40 C7_10 B8_10 C1_50 131.9(10) . . . . ?
C2_10 C7_10 B8_10 Mo1_40 58.9(8) . . . . ?
C6_10 C7_10 B8_10 Mo1_40 -116.6(9) . . . . ?
C7_10 B8_10 C9_10 C14_10 -8.2(14) . . . . ?
C1_50 B8_10 C9_10 C14_10 168.7(8) . . . . ?
Mo1_40 B8_10 C9_10 C14_10 -60.8(8) . . . . ?
C7_10 B8_10 C9_10 C10_10 171.4(9) . . . . ?
C1_50 B8_10 C9_10 C10_10 -11.7(14) . . . . ?
Mo1_40 B8_10 C9_10 C10_10 118.8(9) . . . . ?
C7_10 B8_10 C9_10 Mo1_40 52.6(8) . . . . ?
C1_50 B8_10 C9_10 Mo1_40 -130.5(8) . . . . ?
C14_10 C9_10 C10_10 C11_10 -0.2(15) . . . . ?
B8_10 C9_10 C10_10 C11_10 -179.8(9) . . . . ?
Mo1_40 C9_10 C10_10 C11_10 -87.0(11) . . . . ?
C9_10 C10_10 C11_10 C12_10 0.4(15) . . . . ?
C10_10 C11_10 C12_10 C13_10 -0.6(16) . . . . ?
C11_10 C12_10 C13_10 C14_10 0.4(17) . . . . ?
C12_10 C13_10 C14_10 C9_10 -0.2(15) . . . . ?
C12_10 C13_10 C14_10 B1_10 179.2(10) . . . . ?
C12_10 C13_10 C14_10 Mo1_40 84.5(12) . . . . ?
C10_10 C9_10 C14_10 C13_10 0.1(13) . . . . ?
B8_10 C9_10 C14_10 C13_10 179.7(9) . . . . ?
Mo1_40 C9_10 C14_10 C13_10 118.2(8) . . . . ?
C10_10 C9_10 C14_10 B1_10 -179.3(9) . . . . ?
B8_10 C9_10 C14_10 B1_10 0.2(14) . . . . ?
Mo1_40 C9_10 C14_10 B1_10 -61.2(8) . . . . ?
C10_10 C9_10 C14_10 Mo1_40 -118.2(8) . . . . ?
B8_10 C9_10 C14_10 Mo1_40 61.4(8) . . . . ?
C2_10 B1_10 C14_10 C13_10 -170.8(9) . . . . ?
C1_20 B1_10 C14_10 C13_10 10.8(14) . . . . ?
Mo1_40 B1_10 C14_10 C13_10 -120.7(9) . . . . ?
C2_10 B1_10 C14_10 C9_10 8.6(13) . . . . ?
C1_20 B1_10 C14_10 C9_10 -169.8(8) . . . . ?
Mo1_40 B1_10 C14_10 C9_10 58.7(8) . . . . ?
C2_10 B1_10 C14_10 Mo1_40 -50.2(8) . . . . ?
C1_20 B1_10 C14_10 Mo1_40 131.5(9) . . . . ?
C14_10 B1_10 C1_20 N2_20 91.9(12) . . . . ?
C2_10 B1_10 C1_20 N2_20 -86.6(12) . . . . ?
Mo1_40 B1_10 C1_20 N2_20 -173.7(8) . . . . ?
C14_10 B1_10 C1_20 C5_20 -89.2(12) . . . . ?
C2_10 B1_10 C1_20 C5_20 92.4(11) . . . . ?
Mo1_40 B1_10 C1_20 C5_20 5.3(15) . . . . ?
C5_20 C1_20 N2_20 C1_30 168.0(8) . . . . ?
B1_10 C1_20 N2_20 C1_30 -12.9(15) . . . . ?
C5_20 C1_20 N2_20 C3_20 -13.4(11) . . . . ?
B1_10 C1_20 N2_20 C3_20 165.7(8) . . . . ?
C1_20 N2_20 C3_20 C9_20 146.0(9) . . . . ?
C1_30 N2_20 C3_20 C9_20 -35.4(12) . . . . ?
C1_20 N2_20 C3_20 C4_20 24.8(10) . . . . ?
C1_30 N2_20 C3_20 C4_20 -156.6(8) . . . . ?
C1_20 N2_20 C3_20 C8_20 -92.5(9) . . . . ?
C1_30 N2_20 C3_20 C8_20 86.2(10) . . . . ?
C9_20 C3_20 C4_20 C5_20 -146.9(8) . . . . ?
C8_20 C3_20 C4_20 C5_20 89.8(9) . . . . ?
N2_20 C3_20 C4_20 C5_20 -25.5(9) . . . . ?
N2_20 C1_20 C5_20 C6_20 -121.2(9) . . . . ?
B1_10 C1_20 C5_20 C6_20 59.7(12) . . . . ?
N2_20 C1_20 C5_20 C7_20 117.5(9) . . . . ?
B1_10 C1_20 C5_20 C7_20 -61.6(12) . . . . ?
N2_20 C1_20 C5_20 C4_20 -3.8(10) . . . . ?
B1_10 C1_20 C5_20 C4_20 177.1(9) . . . . ?
C3_20 C4_20 C5_20 C6_20 136.1(9) . . . . ?
C3_20 C4_20 C5_20 C7_20 -103.1(9) . . . . ?
C3_20 C4_20 C5_20 C1_20 19.2(10) . . . . ?
C1_20 N2_20 C1_30 C2_30 89.4(12) . . . . ?
C3_20 N2_20 C1_30 C2_30 -89.1(11) . . . . ?
C1_20 N2_20 C1_30 C6_30 -95.9(11) . . . . ?
C3_20 N2_20 C1_30 C6_30 85.7(11) . . . . ?
C6_30 C1_30 C2_30 C3_30 1.6(14) . . . . ?
N2_20 C1_30 C2_30 C3_30 176.2(9) . . . . ?
C6_30 C1_30 C2_30 C7_30 -176.5(9) . . . . ?
N2_20 C1_30 C2_30 C7_30 -1.9(15) . . . . ?
C1_30 C2_30 C3_30 C4_30 -0.7(15) . . . . ?
C7_30 C2_30 C3_30 C4_30 177.5(10) . . . . ?
C2_30 C3_30 C4_30 C5_30 -0.1(16) . . . . ?
C3_30 C4_30 C5_30 C6_30 0.1(17) . . . . ?
C4_30 C5_30 C6_30 C1_30 0.7(16) . . . . ?
C4_30 C5_30 C6_30 C10_30 -178.9(10) . . . . ?
C2_30 C1_30 C6_30 C5_30 -1.5(14) . . . . ?
N2_20 C1_30 C6_30 C5_30 -176.4(8) . . . . ?
C2_30 C1_30 C6_30 C10_30 178.0(9) . . . . ?
N2_20 C1_30 C6_30 C10_30 3.2(14) . . . . ?
C1_30 C2_30 C7_30 C9_30 -123.3(11) . . . . ?
C3_30 C2_30 C7_30 C9_30 58.6(12) . . . . ?
C1_30 C2_30 C7_30 C8_30 113.5(11) . . . . ?
C3_30 C2_30 C7_30 C8_30 -64.6(12) . . . . ?
C5_30 C6_30 C10_30 C11_30 -60.5(11) . . . . ?
C1_30 C6_30 C10_30 C11_30 119.9(10) . . . . ?
C5_30 C6_30 C10_30 C12_30 58.1(11) . . . . ?
C1_30 C6_30 C10_30 C12_30 -121.4(10) . . . . ?
C7_10 B8_10 C1_50 N2_50 79.3(14) . . . . ?
C9_10 B8_10 C1_50 N2_50 -97.3(12) . . . . ?
Mo1_40 B8_10 C1_50 N2_50 177.7(8) . . . . ?
C7_10 B8_10 C1_50 C5_50 -97.2(12) . . . . ?
C9_10 B8_10 C1_50 C5_50 86.2(12) . . . . ?
Mo1_40 B8_10 C1_50 C5_50 1.2(16) . . . . ?
C5_50 C1_50 N2_50 C1_60 171.8(9) . . . . ?
B8_10 C1_50 N2_50 C1_60 -5.1(16) . . . . ?
C5_50 C1_50 N2_50 C3_50 -12.1(11) . . . . ?
B8_10 C1_50 N2_50 C3_50 170.9(9) . . . . ?
C1_50 N2_50 C3_50 C6_50 117.5(9) . . . . ?
C1_60 N2_50 C3_50 C6_50 -66.0(11) . . . . ?
C1_50 N2_50 C3_50 C7_50 -120.9(9) . . . . ?
C1_60 N2_50 C3_50 C7_50 55.6(11) . . . . ?
C1_50 N2_50 C3_50 C4_50 -3.2(11) . . . . ?
C1_60 N2_50 C3_50 C4_50 173.3(8) . . . . ?
C6_50 C3_50 C4_50 C5_50 -105.1(9) . . . . ?
C7_50 C3_50 C4_50 C5_50 133.2(8) . . . . ?
N2_50 C3_50 C4_50 C5_50 16.9(9) . . . . ?
N2_50 C1_50 C5_50 C4_50 22.1(11) . . . . ?
B8_10 C1_50 C5_50 C4_50 -160.9(9) . . . . ?
N2_50 C1_50 C5_50 C9_50 143.8(9) . . . . ?
B8_10 C1_50 C5_50 C9_50 -39.1(14) . . . . ?
N2_50 C1_50 C5_50 C8_50 -96.0(9) . . . . ?
B8_10 C1_50 C5_50 C8_50 81.0(11) . . . . ?
C3_50 C4_50 C5_50 C1_50 -23.6(10) . . . . ?
C3_50 C4_50 C5_50 C9_50 -150.0(8) . . . . ?
C3_50 C4_50 C5_50 C8_50 89.5(10) . . . . ?
C1_50 N2_50 C1_60 C2_60 -104.5(11) . . . . ?
C3_50 N2_50 C1_60 C2_60 79.5(11) . . . . ?
C1_50 N2_50 C1_60 C6_60 80.1(12) . . . . ?
C3_50 N2_50 C1_60 C6_60 -95.9(9) . . . . ?
C6_60 C1_60 C2_60 C3_60 2.7(13) . . . . ?
N2_50 C1_60 C2_60 C3_60 -172.5(8) . . . . ?
C6_60 C1_60 C2_60 C7_60 -172.2(9) . . . . ?
N2_50 C1_60 C2_60 C7_60 12.6(14) . . . . ?
C1_60 C2_60 C3_60 C4_60 -3.0(14) . . . . ?
C7_60 C2_60 C3_60 C4_60 172.5(9) . . . . ?
C2_60 C3_60 C4_60 C5_60 0.6(16) . . . . ?
C3_60 C4_60 C5_60 C6_60 2.2(15) . . . . ?
C4_60 C5_60 C6_60 C1_60 -2.4(13) . . . . ?
C4_60 C5_60 C6_60 C10_60 179.6(9) . . . . ?
C2_60 C1_60 C6_60 C5_60 -0.1(13) . . . . ?
N2_50 C1_60 C6_60 C5_60 175.2(7) . . . . ?
C2_60 C1_60 C6_60 C10_60 177.7(8) . . . . ?
N2_50 C1_60 C6_60 C10_60 -7.0(13) . . . . ?
C3_60 C2_60 C7_60 C9_60 60.2(11) . . . . ?
C1_60 C2_60 C7_60 C9_60 -124.9(10) . . . . ?
C3_60 C2_60 C7_60 C8_60 -60.1(11) . . . . ?
C1_60 C2_60 C7_60 C8_60 114.8(11) . . . . ?
C5_60 C6_60 C10_60 C12_60 56.3(10) . . . . ?
C1_60 C6_60 C10_60 C12_60 -121.5(10) . . . . ?
C5_60 C6_60 C10_60 C11_60 -64.5(11) . . . . ?
C1_60 C6_60 C10_60 C11_60 117.7(10) . . . . ?
C5_70 O1_70 C2_70 C3_70 -2.0(14) . . . . ?
O1_70 C2_70 C3_70 C4_70 -20.9(14) . . . . ?
C2_70 C3_70 C4_70 C5_70 34.5(13) . . . . ?
C2_70 O1_70 C5_70 C4_70 25.1(13) . . . . ?
C3_70 C4_70 C5_70 O1_70 -37.5(13) . . . . ?

loop_
_twin_individual_id
_twin_individual_mass_fraction_refined
_twin_individual_reflns_isolated
_twin_individual_reflns_overlapped
_twin_individual_twin_lattice_type
_twin_individual_twin_matrix_11
_twin_individual_twin_matrix_12
_twin_individual_twin_matrix_13
_twin_individual_twin_matrix_21
_twin_individual_twin_matrix_22
_twin_individual_twin_matrix_23
_twin_individual_twin_matrix_31
_twin_individual_twin_matrix_32
_twin_individual_twin_matrix_33
1 0,8523 79381 26196 ref 1.000 0.000 0.000 0.000 1.000 0.000 0.000 0.000 1.000
2 0,1477 78292 26196 nmt -0,989 -0,268 -0,017 -0,089 0,983 -0,047 0,049 -0,213 -0,993
